data_7129047
loop_
_publ_author_name
'Steller, Beate G.'
'Flock, Michaela'
'Fischer, Roland C.'

_publ_section_title
;
 From organotin hydrides to heteronuclear main group metal compounds:
 isolation of the first neutral bismuth/tin clusters.
;
_journal_issue 78
_journal_name_full 'Chemical communications (Cambridge, England)'
_journal_page_first 10095
_journal_page_last 10098
_journal_paper_doi 10.1039/d1cc02538d
_journal_volume 57
_journal_year 2021
_chemical_formula_moiety '0.5(C120 H186 Bi4 Sn4)'
_chemical_formula_sum 'C60 H93 Bi2 Sn2'
_chemical_formula_weight 1469.68
_space_group_crystal_system triclinic
_space_group_IT_number 2
_space_group_name_Hall '-P 1'
_space_group_name_H-M_alt 'P -1'
_atom_sites_solution_hydrogens geom
_atom_sites_solution_primary dual
_audit_creation_date 2020-10-21
_audit_creation_method
;
Olex2 1.3
(compiled 2020.07.31 svn.rc2a77460 for OlexSys, GUI svn.r6145)
;
_audit_update_record
;
2021-03-22 deposited with the CCDC.	2021-08-09 downloaded from the CCDC.
;
_cell_angle_alpha 78.826(2)
_cell_angle_beta 89.605(2)
_cell_angle_gamma 81.323(2)
_cell_formula_units_Z 4
_cell_length_a 14.1148(5)
_cell_length_b 14.1612(5)
_cell_length_c 31.9318(11)
_cell_measurement_reflns_used 9979
_cell_measurement_temperature 100(2)
_cell_measurement_theta_max 25.37
_cell_measurement_theta_min 2.17
_cell_volume 6188.3(4)
_computing_cell_refinement 'SAINT V8.38A (Bruker, 2018)'
_computing_data_reduction 'SAINT V8.38A (Bruker, 2018)'
_computing_molecular_graphics 'Olex2 1.3 (Dolomanov et al., 2009)'
_computing_publication_material 'Olex2 1.3 (Dolomanov et al., 2009)'
_computing_structure_refinement 'SHELXL 2014/7 (Sheldrick, 2015)'
_computing_structure_solution 'SHELXD  (Sheldrick, 2008)'
_diffrn_ambient_temperature 100.01
_diffrn_detector 'Bruker APEX2 area detector'
_diffrn_detector_area_resol_mean 7.9
_diffrn_detector_type 'CCD area detector'
_diffrn_measured_fraction_theta_full 0.999
_diffrn_measured_fraction_theta_max 0.999
_diffrn_measurement_device 'three-circle diffractometer'
_diffrn_measurement_device_type 'Bruker SMART APEX2 area detector'
_diffrn_measurement_method '\w and \f scans'
_diffrn_radiation_monochromator 'mirror optics'
_diffrn_radiation_probe x-ray
_diffrn_radiation_type MoK\a
_diffrn_radiation_wavelength 0.71073
_diffrn_reflns_av_R_equivalents 0.1346
_diffrn_reflns_av_unetI/netI 0.1027
_diffrn_reflns_Laue_measured_fraction_full 0.999
_diffrn_reflns_Laue_measured_fraction_max 0.999
_diffrn_reflns_limit_h_max 18
_diffrn_reflns_limit_h_min -18
_diffrn_reflns_limit_k_max 18
_diffrn_reflns_limit_k_min -18
_diffrn_reflns_limit_l_max 40
_diffrn_reflns_limit_l_min -40
_diffrn_reflns_number 189677
_diffrn_reflns_point_group_measured_fraction_full 0.999
_diffrn_reflns_point_group_measured_fraction_max 0.999
_diffrn_reflns_theta_full 27.000
_diffrn_reflns_theta_max 27.000
_diffrn_reflns_theta_min 0.650
_diffrn_source 'microfocus sealed X-ray tube'
_diffrn_source_current 1.0
_diffrn_source_power 0.05
_diffrn_source_type 'Incoatec I\ms'
_diffrn_source_voltage 50.0
_diffrn_standards_number 0
_exptl_absorpt_coefficient_mu 6.501
_exptl_absorpt_correction_T_max 0.7456
_exptl_absorpt_correction_T_min 0.3767
_exptl_absorpt_correction_type multi-scan
_exptl_absorpt_process_details
;
SADABS-2016/2 (Bruker,2016) was used for absorption correction.
wR2(int) was 0.1574 before and 0.0986 after correction.
The Ratio of minimum to maximum transmission is 0.5052.
The \l/2 correction factor is Not present.
;
_exptl_crystal_colour orange
_exptl_crystal_colour_primary orange
_exptl_crystal_density_diffrn 1.577
_exptl_crystal_description plate
_exptl_crystal_F_000 2876
_exptl_crystal_size_max 0.28
_exptl_crystal_size_mid 0.25
_exptl_crystal_size_min 0.09
_refine_diff_density_max 2.748
_refine_diff_density_min -2.500
_refine_diff_density_rms 0.226
_refine_ls_extinction_method none
_refine_ls_goodness_of_fit_ref 1.135
_refine_ls_hydrogen_treatment constr
_refine_ls_matrix_type full
_refine_ls_number_parameters 1373
_refine_ls_number_reflns 26972
_refine_ls_number_restraints 403
_refine_ls_restrained_S_all 1.127
_refine_ls_R_factor_all 0.1222
_refine_ls_R_factor_gt 0.0716
_refine_ls_shift/su_max 0.001
_refine_ls_shift/su_mean 0.000
_refine_ls_structure_factor_coef Fsqd
_refine_ls_weighting_details 'w=1/[\s^2^(Fo^2^)+(0.0015P)^2^+123.5326P] where P=(Fo^2^+2Fc^2^)/3'
_refine_ls_weighting_scheme calc
_refine_ls_wR_factor_gt 0.1337
_refine_ls_wR_factor_ref 0.1534
_reflns_Friedel_coverage 0.000
_reflns_number_gt 18522
_reflns_number_total 26972
_reflns_threshold_expression 'I > 2\s(I)'
_cod_data_source_file d1cc02538d2.cif
_cod_data_source_block rf1909_2_0m
_cod_database_code 7129047
_shelx_shelxl_version_number 2014/7
_shelx_space_group_comment
;
The symmetry employed for this shelxl refinement is uniquely defined
by the following loop, which should always be used as a source of
symmetry information in preference to the above space-group names.
They are only intended as comments.
;
_shelx_estimated_absorpt_t_max 0.592
_shelx_estimated_absorpt_t_min 0.263
_olex2_refinement_description
;
1. Fixed Uiso
 At 1.2 times of:
  All C(H) groups, {H99A,H99B,H99C} of C99, {H25D,H25E,H25F} of C256, {H56A,
  H56B,H56C} of C56, All Sn(H) groups
 At 1.5 times of:
  {H69A,H69B,H69C} of C69, {H86A,H86B,H86C} of C86, {H71A,H71B,H71C} of C71,
  {H24A,H24B,H24C} of C24, {H27A,H27B,H27C} of C27, {H68A,H68B,H68C} of C68,
  {H39A,H39B,H39C} of C39, {H12A,H12B,H12C} of C120, {H26A,H26B,H26C} of C26,
  {H75A,H75B,H75C} of C75, {H38A,H38B,H38C} of C38, {H11J,H11K,H11L} of C117,
  {H53A,H53B,H53C} of C53, {H11G,H11H,H11I} of C116, {H89A,H89B,H89C} of C89,
  {H21D,H21E,H21F} of C212, {H11P,H11Q,H11R} of C11, {H60A,H60B,H60C} of C60,
  {H10G,H10H,H10I} of C104, {H9A,H9B,H9C} of C9, {H14A,H14B,H14C} of C14, {H10A,
  H10B,H10C} of C101, {H72A,H72B,H72C} of C72, {H20D,H20E,H20F} of C209, {H41A,
  H41B,H41C} of C41, {H29A,H29B,H29C} of C29, {H45A,H45B,H45C} of C45, {H21J,
  H21K,H21L} of C215, {H11D,H11E,H11F} of C114, {H10D,H10E,H10F} of C102, {H98A,
  H98B,H98C} of C98, {H90A,H90B,H90C} of C90, {H84A,H84B,H84C} of C84, {H42A,
  H42B,H42C} of C42, {H21G,H21H,H21I} of C214, {H74A,H74B,H74C} of C74, {H25A,
  H25B,H25C} of C257, {H20A,H20B,H20C} of C208, {H44A,H44B,H44C} of C44, {H15A,
  H15B,H15C} of C15, {H21A,H21B,H21C} of C211, {H11M,H11N,H11O} of C119, {H11A,
  H11B,H11C} of C113, {H87A,H87B,H87C} of C87, {H83A,H83B,H83C} of C83, {H59A,
  H59B,H59C} of C59, {H23A,H23B,H23C} of C23, {H54A,H54B,H54C} of C54, {H10J,
  H10K,H10L} of C105, {H12D,H12E,H12F} of C12, {H8A,H8B,H8C} of C8, {H57A,H57B,
  H57C} of C57, {H30A,H30B,H30C} of C30
2. Restrained distances
 C1-C4 \\sim C2-C5 \\sim C3-C6 \\sim C201-C204 \\sim C202-C205 \\sim C203-C206
 with sigma of 0.01
 C1-C2 \\sim C2-C3 \\sim C3-C4 \\sim C4-C5 \\sim C5-C6 \\sim C6-C1
 with sigma of 0.01
 C201-C202 \\sim C202-C203 \\sim C203-C204 \\sim C204-C205 \\sim C205-C206
\\sim C206-C201
 with sigma of 0.01
 C10-C11 \\sim C10-C12 \\sim C7-C8 \\sim C7-C9 \\sim C13-C14 \\sim C13-C15
\\sim C213-C214 \\sim C213-C215
 with sigma of 0.01
 C55-C56 \\sim C55-C57 \\sim C255-C256 \\sim C255-C257
 with sigma of 0.01
3. Uiso/Uaniso restraints and constraints
C1 \\sim C2 \\sim C3 \\sim C4 \\sim C5 \\sim C6: within 2A with sigma of 0.01
and sigma for terminal atoms of 0.02 within 2A
C201 \\sim C202 \\sim C203 \\sim C204 \\sim C205 \\sim C206: within 2A with
sigma of 0.01 and sigma for terminal atoms of 0.02 within 2A
C7 \\sim C8 \\sim C9 \\sim C10 \\sim C11 \\sim C12 \\sim C13 \\sim C14 \\sim
C15 \\sim C207 \\sim C208 \\sim C209 \\sim C210 \\sim C211 \\sim C212 \\sim
C213: within 2A with sigma of 0.01 and sigma for terminal atoms of 0.02 within
2A
C55 \\sim C56 \\sim C57 \\sim C255 \\sim C256 \\sim C257: within 2A with sigma
of 0.01 and sigma for terminal atoms of 0.02 within 2A
Uanis(C55) \\sim Ueq, Uanis(C56) \\sim Ueq, Uanis(C57) \\sim Ueq, Uanis(C255)
\\sim Ueq, Uanis(C256) \\sim Ueq, Uanis(C257) \\sim Ueq: with sigma of 0.02 and
sigma for terminal atoms of 0.04
Uanis(C8) \\sim Ueq: with sigma of 0.01 and sigma for terminal atoms of 0.02
4. Others
 Sof(C201)=Sof(C202)=Sof(C203)=Sof(H203)=Sof(C204)=Sof(C205)=Sof(H205)=
 Sof(C206)=Sof(C207)=Sof(H207)=Sof(C208)=Sof(H20A)=Sof(H20B)=Sof(H20C)=
 Sof(C209)=Sof(H20D)=Sof(H20E)=Sof(H20F)=Sof(C210)=Sof(H210)=Sof(C211)=
 Sof(H21A)=Sof(H21B)=Sof(H21C)=Sof(C212)=Sof(H21D)=Sof(H21E)=Sof(H21F)=
 Sof(C213)=Sof(H213)=Sof(C214)=Sof(H21G)=Sof(H21H)=Sof(H21I)=Sof(C215)=
 Sof(H21J)=Sof(H21K)=Sof(H21L)=1-FVAR(1)
 Sof(C1)=Sof(C2)=Sof(C3)=Sof(H3)=Sof(C4)=Sof(C5)=Sof(H5)=Sof(C6)=Sof(C7)=
 Sof(H7)=Sof(C8)=Sof(H8A)=Sof(H8B)=Sof(H8C)=Sof(C9)=Sof(H9A)=Sof(H9B)=Sof(H9C)=
 Sof(C10)=Sof(H10)=Sof(C11)=Sof(H11P)=Sof(H11Q)=Sof(H11R)=Sof(C12)=Sof(H12D)=
 Sof(H12E)=Sof(H12F)=Sof(C13)=Sof(H13)=Sof(C14)=Sof(H14A)=Sof(H14B)=Sof(H14C)=
 Sof(C15)=Sof(H15A)=Sof(H15B)=Sof(H15C)=FVAR(1)
 Sof(C257)=Sof(H25A)=Sof(H25B)=Sof(H25C)=Sof(C256)=Sof(H25D)=Sof(H25E)=
 Sof(H25F)=Sof(C255)=Sof(H255)=1-FVAR(2)
 Sof(C57)=Sof(H57A)=Sof(H57B)=Sof(H57C)=Sof(C56)=Sof(H56A)=Sof(H56B)=Sof(H56C)=
 Sof(C55)=Sof(H55)=FVAR(2)
5.a Ternary CH refined with riding coordinates:
 Sn1(H), Sn4(HA), C22(H22), C25(H25), C28(H28), C37(H37), C40(H40), C43(H43),
 C52(H52), C58(H58), C67(H67), C70(H70), C73(H73), C82(H82), C85(H85), C88(H88),
  C97(H97), C100(H100), C103(H103), C112(H112), C115(H115), C118(H118),
 C55(H55), C7(H7), C10(H10), C13(H13), C207(H207), C210(H210), C213(H213),
 C255(H255)
5.b Aromatic/amide H refined with riding coordinates:
 C18(H18), C20(H20), C33(H33), C35(H35), C48(H48), C50(H50), C63(H63),
 C65(H65), C78(H78), C80(H80), C93(H93), C95(H95), C108(H108), C110(H110),
 C3(H3), C5(H5), C203(H203), C205(H205)
5.c Idealised Me refined as rotating group:
 C23(H23A,H23B,H23C), C24(H24A,H24B,H24C), C26(H26A,H26B,H26C), C27(H27A,H27B,
 H27C), C29(H29A,H29B,H29C), C30(H30A,H30B,H30C), C38(H38A,H38B,H38C), C39(H39A,
 H39B,H39C), C41(H41A,H41B,H41C), C42(H42A,H42B,H42C), C44(H44A,H44B,H44C),
 C45(H45A,H45B,H45C), C53(H53A,H53B,H53C), C54(H54A,H54B,H54C), C59(H59A,H59B,
 H59C), C60(H60A,H60B,H60C), C68(H68A,H68B,H68C), C69(H69A,H69B,H69C), C71(H71A,
 H71B,H71C), C72(H72A,H72B,H72C), C74(H74A,H74B,H74C), C75(H75A,H75B,H75C),
 C83(H83A,H83B,H83C), C84(H84A,H84B,H84C), C86(H86A,H86B,H86C), C87(H87A,H87B,
 H87C), C89(H89A,H89B,H89C), C90(H90A,H90B,H90C), C98(H98A,H98B,H98C), C99(H99A,
 H99B,H99C), C101(H10A,H10B,H10C), C102(H10D,H10E,H10F), C104(H10G,H10H,H10I),
 C105(H10J,H10K,H10L), C113(H11A,H11B,H11C), C114(H11D,H11E,H11F), C116(H11G,
 H11H,H11I), C117(H11J,H11K,H11L), C119(H11M,H11N,H11O), C120(H12A,H12B,H12C),
 C57(H57A,H57B,H57C), C56(H56A,H56B,H56C), C8(H8A,H8B,H8C), C9(H9A,H9B,H9C),
 C11(H11P,H11Q,H11R), C12(H12D,H12E,H12F), C14(H14A,H14B,H14C), C15(H15A,H15B,
 H15C), C208(H20A,H20B,H20C), C209(H20D,H20E,H20F), C211(H21A,H21B,H21C),
 C212(H21D,H21E,H21F), C214(H21G,H21H,H21I), C215(H21J,H21K,H21L), C257(H25A,
 H25B,H25C), C256(H25D,H25E,H25F)
;
_olex2_submission_special_instructions 'No special instructions were received'

loop_
_space_group_symop_operation_xyz
'x, y, z'
'-x, -y, -z'

loop_
_atom_site_label
_atom_site_type_symbol
_atom_site_fract_x
_atom_site_fract_y
_atom_site_fract_z
_atom_site_U_iso_or_equiv
_atom_site_adp_type
_atom_site_occupancy
_atom_site_site_symmetry_order
_atom_site_calc_flag
_atom_site_refinement_flags_posn
_atom_site_refinement_flags_adp
_atom_site_refinement_flags_occupancy
_atom_site_disorder_assembly
_atom_site_disorder_group
Bi1 Bi 0.57316(3) 0.28958(3) 0.19044(2) 0.02740(11) Uani 1 1 d . . . . .
Bi2 Bi 0.70937(3) 0.32718(3) 0.25439(2) 0.02887(11) Uani 1 1 d . . . . .
Bi3 Bi 0.54444(3) 0.47398(3) 0.27431(2) 0.03014(12) Uani 1 1 d . . . . .
Bi4 Bi 0.43123(3) 0.30698(3) 0.29238(2) 0.02800(11) Uani 1 1 d . . . . .
Sn1 Sn 0.72708(6) 0.28547(7) 0.13077(3) 0.0338(2) Uani 1 1 d . . . . .
H H 0.7411 0.4021 0.1095 0.041 Uiso 1 1 calc R U . A 1
Sn2 Sn 0.50625(6) 0.49964(6) 0.18296(3) 0.02456(18) Uani 1 1 d . . . . .
Sn3 Sn 0.62133(5) 0.19950(6) 0.32139(3) 0.02336(17) Uani 1 1 d . . . . .
Sn4 Sn 0.37368(6) 0.37649(6) 0.36907(3) 0.02939(19) Uani 1 1 d . . . . .
HA H 0.4740 0.3639 0.4001 0.035 Uiso 1 1 calc R U . . .
C16 C 0.8624(9) 0.2090(9) 0.1608(4) 0.034(3) Uani 1 1 d . . . . .
C17 C 0.8803(9) 0.1061(10) 0.1666(5) 0.040(3) Uani 1 1 d . . . . .
C18 C 0.9745(10) 0.0578(9) 0.1762(4) 0.038(3) Uani 1 1 d . . . . .
H18 H 0.9869 -0.0112 0.1801 0.046 Uiso 1 1 calc R U . . .
C19 C 1.0495(10) 0.1081(10) 0.1802(5) 0.042(3) Uani 1 1 d . . . . .
C20 C 1.0297(9) 0.2073(9) 0.1778(5) 0.043(3) Uani 1 1 d . . . . .
H20 H 1.0800 0.2423 0.1821 0.051 Uiso 1 1 calc R U . . .
C21 C 0.9371(9) 0.2569(9) 0.1692(4) 0.036(3) Uani 1 1 d . . . . .
C22 C 0.8028(10) 0.0452(10) 0.1629(5) 0.043(3) Uani 1 1 d . . . . .
H22 H 0.7422 0.0909 0.1535 0.052 Uiso 1 1 calc R U . . .
C23 C 0.8234(11) -0.0199(11) 0.1305(5) 0.055(4) Uani 1 1 d . . . . .
H23A H 0.8206 0.0202 0.1017 0.083 Uiso 1 1 calc R U . . .
H23B H 0.7756 -0.0640 0.1325 0.083 Uiso 1 1 calc R U . . .
H23C H 0.8875 -0.0582 0.1362 0.083 Uiso 1 1 calc R U . . .
C24 C 0.7860(11) -0.0146(11) 0.2067(5) 0.054(4) Uani 1 1 d . . . . .
H24A H 0.7312 -0.0487 0.2048 0.082 Uiso 1 1 calc R U . . .
H24B H 0.7728 0.0287 0.2272 0.082 Uiso 1 1 calc R U . . .
H24C H 0.8433 -0.0623 0.2161 0.082 Uiso 1 1 calc R U . . .
C25 C 1.1523(11) 0.0563(12) 0.1867(6) 0.064(5) Uani 1 1 d . . . . .
H25 H 1.1488 -0.0150 0.1940 0.076 Uiso 1 1 calc R U . . .
C26 C 1.2043(11) 0.0807(12) 0.2246(6) 0.069(5) Uani 1 1 d . . . . .
H26A H 1.2124 0.1495 0.2182 0.104 Uiso 1 1 calc R U . . .
H26B H 1.2673 0.0400 0.2293 0.104 Uiso 1 1 calc R U . . .
H26C H 1.1663 0.0681 0.2503 0.104 Uiso 1 1 calc R U . . .
C27 C 1.2056(13) 0.0724(15) 0.1467(7) 0.094(7) Uani 1 1 d . . . . .
H27A H 1.1817 0.0371 0.1265 0.141 Uiso 1 1 calc R U . . .
H27B H 1.2740 0.0487 0.1528 0.141 Uiso 1 1 calc R U . . .
H27C H 1.1966 0.1422 0.1343 0.141 Uiso 1 1 calc R U . . .
C28 C 0.9218(9) 0.3672(10) 0.1698(5) 0.047(4) Uani 1 1 d . . . . .
H28 H 0.8514 0.3898 0.1707 0.057 Uiso 1 1 calc R U . . .
C29 C 0.9602(11) 0.4258(11) 0.1296(6) 0.062(5) Uani 1 1 d . . . . .
H29A H 0.9342 0.4083 0.1042 0.093 Uiso 1 1 calc R U . . .
H29B H 1.0303 0.4111 0.1299 0.093 Uiso 1 1 calc R U . . .
H29C H 0.9406 0.4955 0.1288 0.093 Uiso 1 1 calc R U . . .
C30 C 0.9688(9) 0.3876(11) 0.2085(6) 0.059(5) Uani 1 1 d . . . . .
H30A H 1.0385 0.3780 0.2055 0.089 Uiso 1 1 calc R U . . .
H30B H 0.9520 0.3431 0.2340 0.089 Uiso 1 1 calc R U . . .
H30C H 0.9465 0.4550 0.2113 0.089 Uiso 1 1 calc R U . . .
C31 C 0.3554(9) 0.5642(9) 0.1683(4) 0.034(3) Uani 1 1 d . . . . .
C32 C 0.2870(9) 0.5182(9) 0.1517(4) 0.036(3) Uani 1 1 d . . . . .
C33 C 0.1945(10) 0.5658(11) 0.1445(5) 0.053(4) Uani 1 1 d . . . . .
H33 H 0.1489 0.5330 0.1338 0.063 Uiso 1 1 calc R U . . .
C34 C 0.1640(10) 0.6577(11) 0.1518(5) 0.050(4) Uani 1 1 d . . . . .
C35 C 0.2313(10) 0.7029(10) 0.1685(5) 0.047(4) Uani 1 1 d . . . . .
H35 H 0.2124 0.7657 0.1749 0.056 Uiso 1 1 calc R U . . .
C36 C 0.3265(9) 0.6582(9) 0.1761(4) 0.037(3) Uani 1 1 d . . . . .
C37 C 0.3115(9) 0.4166(10) 0.1416(5) 0.042(3) Uani 1 1 d . . . . .
H37 H 0.3829 0.4015 0.1406 0.050 Uiso 1 1 calc R U . . .
C38 C 0.2785(12) 0.3405(11) 0.1775(6) 0.068(5) Uani 1 1 d . . . . .
H38A H 0.2087 0.3541 0.1798 0.103 Uiso 1 1 calc R U . . .
H38B H 0.3091 0.3434 0.2046 0.103 Uiso 1 1 calc R U . . .
H38C H 0.2966 0.2754 0.1710 0.103 Uiso 1 1 calc R U . . .
C39 C 0.2710(10) 0.4072(12) 0.0990(5) 0.059(5) Uani 1 1 d . . . . .
H39A H 0.2008 0.4182 0.0996 0.088 Uiso 1 1 calc R U . . .
H39B H 0.2933 0.3418 0.0937 0.088 Uiso 1 1 calc R U . . .
H39C H 0.2928 0.4557 0.0763 0.088 Uiso 1 1 calc R U . . .
C40 C 0.0608(12) 0.7063(13) 0.1437(7) 0.073(5) Uani 1 1 d . . . . .
H40 H 0.0259 0.6578 0.1339 0.087 Uiso 1 1 calc R U . . .
C41 C 0.0561(15) 0.7910(19) 0.1070(6) 0.119(10) Uani 1 1 d . . . . .
H41A H 0.0890 0.7696 0.0826 0.179 Uiso 1 1 calc R U . . .
H41B H 0.0873 0.8420 0.1155 0.179 Uiso 1 1 calc R U . . .
H41C H -0.0111 0.8168 0.0991 0.179 Uiso 1 1 calc R U . . .
C42 C 0.0108(11) 0.7306(14) 0.1828(6) 0.074(6) Uani 1 1 d . . . . .
H42A H 0.0363 0.7850 0.1913 0.112 Uiso 1 1 calc R U . . .
H42B H 0.0215 0.6737 0.2062 0.112 Uiso 1 1 calc R U . . .
H42C H -0.0581 0.7492 0.1766 0.112 Uiso 1 1 calc R U . . .
C43 C 0.3952(10) 0.7148(9) 0.1933(4) 0.041(3) Uani 1 1 d . . . . .
H43 H 0.4596 0.6731 0.1972 0.049 Uiso 1 1 calc R U . . .
C44 C 0.3656(11) 0.7388(13) 0.2373(6) 0.069(5) Uani 1 1 d . . . . .
H44A H 0.3060 0.7853 0.2340 0.103 Uiso 1 1 calc R U . . .
H44B H 0.4163 0.7672 0.2489 0.103 Uiso 1 1 calc R U . . .
H44C H 0.3556 0.6789 0.2570 0.103 Uiso 1 1 calc R U . . .
C45 C 0.4059(13) 0.8083(11) 0.1617(6) 0.072(5) Uani 1 1 d . . . . .
H45A H 0.4329 0.7918 0.1352 0.108 Uiso 1 1 calc R U . . .
H45B H 0.4487 0.8445 0.1741 0.108 Uiso 1 1 calc R U . . .
H45C H 0.3428 0.8485 0.1555 0.108 Uiso 1 1 calc R U . . .
C46 C 0.5891(8) 0.5861(7) 0.1375(3) 0.024(3) Uani 1 1 d . . . . .
C47 C 0.5752(11) 0.5872(11) 0.0947(4) 0.048(4) Uani 1 1 d . . . . .
C48 C 0.6320(13) 0.6340(14) 0.0637(5) 0.067(5) Uani 1 1 d . . . . .
H48 H 0.6191 0.6364 0.0343 0.080 Uiso 1 1 calc R U . . .
C49 C 0.7066(14) 0.6766(14) 0.0754(6) 0.074(5) Uani 1 1 d . . . . .
C50 C 0.7185(12) 0.6826(12) 0.1175(6) 0.065(5) Uani 1 1 d . . . . .
H50 H 0.7662 0.7175 0.1250 0.077 Uiso 1 1 calc R U . . .
C51 C 0.6621(10) 0.6386(10) 0.1496(5) 0.044(3) Uani 1 1 d . . . . .
C52 C 0.4973(12) 0.5427(13) 0.0783(5) 0.059(4) Uani 1 1 d . . . . .
H52 H 0.4637 0.5118 0.1038 0.071 Uiso 1 1 calc R U . . .
C53 C 0.4231(13) 0.6193(14) 0.0517(6) 0.074(5) Uani 1 1 d . . . . .
H53A H 0.4535 0.6529 0.0267 0.111 Uiso 1 1 calc R U . . .
H53B H 0.3959 0.6665 0.0690 0.111 Uiso 1 1 calc R U . . .
H53C H 0.3719 0.5879 0.0424 0.111 Uiso 1 1 calc R U . . .
C54 C 0.5316(13) 0.4624(12) 0.0532(5) 0.064(5) Uani 1 1 d . . . . .
H54A H 0.5679 0.4889 0.0286 0.096 Uiso 1 1 calc R U . . .
H54B H 0.4760 0.4382 0.0433 0.096 Uiso 1 1 calc R U . . .
H54C H 0.5727 0.4088 0.0718 0.096 Uiso 1 1 calc R U . . .
C58 C 0.6797(9) 0.6472(8) 0.1947(5) 0.040(3) Uani 1 1 d . . . . .
H58 H 0.6284 0.6179 0.2121 0.048 Uiso 1 1 calc R U . . .
C59 C 0.7761(10) 0.5902(10) 0.2135(6) 0.056(4) Uani 1 1 d . . . . .
H59A H 0.7814 0.5226 0.2097 0.083 Uiso 1 1 calc R U . . .
H59B H 0.7798 0.5913 0.2441 0.083 Uiso 1 1 calc R U . . .
H59C H 0.8286 0.6202 0.1989 0.083 Uiso 1 1 calc R U . . .
C60 C 0.6720(11) 0.7514(10) 0.2006(5) 0.053(4) Uani 1 1 d . . . . .
H60A H 0.7242 0.7813 0.1858 0.080 Uiso 1 1 calc R U . . .
H60B H 0.6765 0.7525 0.2311 0.080 Uiso 1 1 calc R U . . .
H60C H 0.6103 0.7879 0.1888 0.080 Uiso 1 1 calc R U . . .
C61 C 0.6719(8) 0.0489(8) 0.3161(3) 0.024(2) Uani 1 1 d . . . . .
C62 C 0.7715(8) 0.0132(9) 0.3265(4) 0.028(3) Uani 1 1 d . . . . .
C63 C 0.8071(8) -0.0844(8) 0.3283(4) 0.030(3) Uani 1 1 d . . . . .
H63 H 0.8729 -0.1071 0.3354 0.037 Uiso 1 1 calc R U . . .
C64 C 0.7491(9) -0.1494(9) 0.3200(4) 0.035(3) Uani 1 1 d . . . . .
C65 C 0.6542(8) -0.1150(9) 0.3079(4) 0.035(3) Uani 1 1 d . . . . .
H65 H 0.6150 -0.1585 0.3005 0.042 Uiso 1 1 calc R U . . .
C66 C 0.6148(8) -0.0175(8) 0.3063(4) 0.031(3) Uani 1 1 d . . . . .
C67 C 0.8410(8) 0.0808(9) 0.3335(4) 0.031(3) Uani 1 1 d . . . . .
H67 H 0.8029 0.1468 0.3324 0.037 Uiso 1 1 calc R U . . .
C68 C 0.8902(9) 0.0489(10) 0.3778(5) 0.046(4) Uani 1 1 d . . . . .
H68A H 0.9272 -0.0164 0.3801 0.069 Uiso 1 1 calc R U . . .
H68B H 0.8416 0.0478 0.3998 0.069 Uiso 1 1 calc R U . . .
H68C H 0.9333 0.0949 0.3816 0.069 Uiso 1 1 calc R U . . .
C69 C 0.9136(8) 0.0902(9) 0.2980(4) 0.036(3) Uani 1 1 d . . . . .
H69A H 0.8802 0.1206 0.2708 0.055 Uiso 1 1 calc R U . . .
H69B H 0.9470 0.0254 0.2960 0.055 Uiso 1 1 calc R U . . .
H69C H 0.9601 0.1306 0.3043 0.055 Uiso 1 1 calc R U . . .
C70 C 0.7892(10) -0.2570(10) 0.3246(5) 0.045(4) Uani 1 1 d . . . . .
H70 H 0.7370 -0.2902 0.3158 0.054 Uiso 1 1 calc R U . . .
C71 C 0.8736(10) -0.2733(11) 0.2948(6) 0.054(4) Uani 1 1 d . . . . .
H71A H 0.8538 -0.2423 0.2654 0.081 Uiso 1 1 calc R U . . .
H71B H 0.8934 -0.3433 0.2965 0.081 Uiso 1 1 calc R U . . .
H71C H 0.9274 -0.2447 0.3036 0.081 Uiso 1 1 calc R U . . .
C72 C 0.8181(12) -0.3043(11) 0.3705(6) 0.065(5) Uani 1 1 d . . . . .
H72A H 0.8375 -0.3745 0.3725 0.098 Uiso 1 1 calc R U . . .
H72B H 0.7637 -0.2930 0.3890 0.098 Uiso 1 1 calc R U . . .
H72C H 0.8719 -0.2760 0.3795 0.098 Uiso 1 1 calc R U . . .
C73 C 0.5112(8) 0.0146(9) 0.2909(5) 0.039(3) Uani 1 1 d . . . . .
H73 H 0.4901 0.0813 0.2968 0.047 Uiso 1 1 calc R U . . .
C74 C 0.4423(9) -0.0536(9) 0.3140(5) 0.039(3) Uani 1 1 d . . . . .
H74A H 0.3767 -0.0298 0.3029 0.059 Uiso 1 1 calc R U . . .
H74B H 0.4444 -0.0542 0.3448 0.059 Uiso 1 1 calc R U . . .
H74C H 0.4622 -0.1198 0.3091 0.059 Uiso 1 1 calc R U . . .
C75 C 0.5045(10) 0.0212(10) 0.2428(5) 0.054(4) Uani 1 1 d . . . . .
H75A H 0.4416 0.0564 0.2319 0.081 Uiso 1 1 calc R U . . .
H75B H 0.5126 -0.0446 0.2365 0.081 Uiso 1 1 calc R U . . .
H75C H 0.5549 0.0559 0.2289 0.081 Uiso 1 1 calc R U . . .
C76 C 0.6613(8) 0.1997(9) 0.3879(4) 0.028(3) Uani 1 1 d . . . . .
C77 C 0.6301(8) 0.1221(10) 0.4195(4) 0.032(3) Uani 1 1 d . . . . .
C78 C 0.6646(10) 0.1086(12) 0.4611(4) 0.047(4) Uani 1 1 d . . . . .
H78 H 0.6465 0.0571 0.4818 0.057 Uiso 1 1 calc R U . . .
C79 C 0.7241(11) 0.1674(13) 0.4734(5) 0.054(4) Uani 1 1 d . . . . .
C80 C 0.7503(9) 0.2415(10) 0.4427(5) 0.043(3) Uani 1 1 d . . . . .
H80 H 0.7912 0.2827 0.4509 0.051 Uiso 1 1 calc R U . . .
C81 C 0.7191(9) 0.2581(9) 0.4002(4) 0.035(3) Uani 1 1 d . . . . .
C82 C 0.5606(9) 0.0557(10) 0.4105(4) 0.043(4) Uani 1 1 d . . . . .
H82 H 0.5438 0.0732 0.3793 0.052 Uiso 1 1 calc R U . . .
C83 C 0.6048(10) -0.0533(11) 0.4206(5) 0.050(4) Uani 1 1 d . . . . .
H83A H 0.5560 -0.0930 0.4161 0.075 Uiso 1 1 calc R U . . .
H83B H 0.6279 -0.0711 0.4504 0.075 Uiso 1 1 calc R U . . .
H83C H 0.6585 -0.0647 0.4017 0.075 Uiso 1 1 calc R U . . .
C84 C 0.4675(10) 0.0754(12) 0.4348(5) 0.052(4) Uani 1 1 d . . . . .
H84A H 0.4341 0.1409 0.4230 0.079 Uiso 1 1 calc R U . . .
H84B H 0.4830 0.0705 0.4651 0.079 Uiso 1 1 calc R U . . .
H84C H 0.4262 0.0273 0.4318 0.079 Uiso 1 1 calc R U . . .
C85 C 0.7576(13) 0.1529(17) 0.5196(5) 0.078(6) Uani 1 1 d . . . . .
H85 H 0.8004 0.2015 0.5226 0.094 Uiso 1 1 calc R U . . .
C86 C 0.8163(17) 0.0413(16) 0.5352(7) 0.103(8) Uani 1 1 d . . . . .
H86A H 0.7775 -0.0059 0.5284 0.155 Uiso 1 1 calc R U . . .
H86B H 0.8290 0.0288 0.5660 0.155 Uiso 1 1 calc R U . . .
H86C H 0.8772 0.0348 0.5203 0.155 Uiso 1 1 calc R U . . .
C87 C 0.6790(14) 0.159(2) 0.5493(6) 0.108(9) Uani 1 1 d . . . . .
H87A H 0.6490 0.2275 0.5464 0.162 Uiso 1 1 calc R U . . .
H87B H 0.7038 0.1346 0.5786 0.162 Uiso 1 1 calc R U . . .
H87C H 0.6312 0.1204 0.5428 0.162 Uiso 1 1 calc R U . . .
C88 C 0.7487(10) 0.3439(10) 0.3700(5) 0.043(3) Uani 1 1 d . . . . .
H88 H 0.7136 0.3514 0.3421 0.052 Uiso 1 1 calc R U . . .
C89 C 0.8568(11) 0.3309(12) 0.3614(5) 0.056(4) Uani 1 1 d . . . . .
H89A H 0.8708 0.3851 0.3393 0.085 Uiso 1 1 calc R U . . .
H89B H 0.8758 0.2694 0.3516 0.085 Uiso 1 1 calc R U . . .
H89C H 0.8925 0.3299 0.3877 0.085 Uiso 1 1 calc R U . . .
C90 C 0.7209(11) 0.4381(11) 0.3871(6) 0.061(5) Uani 1 1 d . . . . .
H90A H 0.7309 0.4941 0.3651 0.092 Uiso 1 1 calc R U . . .
H90B H 0.7608 0.4360 0.4124 0.092 Uiso 1 1 calc R U . . .
H90C H 0.6532 0.4444 0.3949 0.092 Uiso 1 1 calc R U . . .
C91 C 0.3178(9) 0.5327(9) 0.3525(4) 0.036(3) Uani 1 1 d . . . . .
C92 C 0.2243(9) 0.5616(10) 0.3351(5) 0.043(3) Uani 1 1 d . . . . .
C93 C 0.1836(10) 0.6587(11) 0.3279(5) 0.053(4) Uani 1 1 d . . . . .
H93 H 0.1209 0.6773 0.3156 0.064 Uiso 1 1 calc R U . . .
C94 C 0.2319(10) 0.7293(11) 0.3380(6) 0.054(4) Uani 1 1 d . . . . .
C95 C 0.3240(11) 0.7027(10) 0.3524(5) 0.051(4) Uani 1 1 d . . . . .
H95 H 0.3594 0.7516 0.3574 0.061 Uiso 1 1 calc R U . . .
C96 C 0.3688(9) 0.6056(10) 0.3600(4) 0.040(3) Uani 1 1 d . . . . .
C97 C 0.1670(10) 0.4899(11) 0.3213(6) 0.064(5) Uani 1 1 d . . . . .
H97 H 0.2063 0.4238 0.3287 0.076 Uiso 1 1 calc R U . . .
C98 C 0.0741(12) 0.4890(13) 0.3503(9) 0.116(10) Uani 1 1 d . . . . .
H98A H 0.0397 0.5555 0.3475 0.174 Uiso 1 1 calc R U . . .
H98B H 0.0937 0.4631 0.3802 0.174 Uiso 1 1 calc R U . . .
H98C H 0.0319 0.4477 0.3409 0.174 Uiso 1 1 calc R U . . .
C99 C 0.145(2) 0.5089(16) 0.2760(8) 0.169(16) Uani 1 1 d . . . . .
H99A H 0.1298 0.5794 0.2654 0.202 Uiso 1 1 calc R U . . .
H99B H 0.0889 0.4783 0.2710 0.202 Uiso 1 1 calc R U . . .
H99C H 0.1997 0.4819 0.2609 0.202 Uiso 1 1 calc R U . . .
C100 C 0.1835(11) 0.8348(13) 0.3347(8) 0.080(6) Uani 1 1 d . . . . .
H100 H 0.2334 0.8763 0.3377 0.096 Uiso 1 1 calc R U . . .
C101 C 0.1109(12) 0.8447(15) 0.3681(7) 0.089(7) Uani 1 1 d . . . . .
H10A H 0.0839 0.9135 0.3658 0.133 Uiso 1 1 calc R U . . .
H10B H 0.1413 0.8196 0.3964 0.133 Uiso 1 1 calc R U . . .
H10C H 0.0595 0.8074 0.3642 0.133 Uiso 1 1 calc R U . . .
C102 C 0.1357(18) 0.8687(13) 0.2906(8) 0.137(13) Uani 1 1 d . . . . .
H10D H 0.1847 0.8681 0.2687 0.205 Uiso 1 1 calc R U . . .
H10E H 0.1011 0.9350 0.2883 0.205 Uiso 1 1 calc R U . . .
H10F H 0.0906 0.8248 0.2865 0.205 Uiso 1 1 calc R U . . .
C103 C 0.4751(10) 0.5842(11) 0.3752(5) 0.047(4) Uani 1 1 d . . . . .
H103 H 0.5033 0.5195 0.3689 0.056 Uiso 1 1 calc R U . . .
C104 C 0.4843(13) 0.5788(14) 0.4228(5) 0.069(5) Uani 1 1 d . . . . .
H10G H 0.5520 0.5621 0.4317 0.104 Uiso 1 1 calc R U . . .
H10H H 0.4486 0.5288 0.4380 0.104 Uiso 1 1 calc R U . . .
H10I H 0.4581 0.6420 0.4297 0.104 Uiso 1 1 calc R U . . .
C105 C 0.5324(10) 0.6579(10) 0.3530(6) 0.061(5) Uani 1 1 d . . . . .
H10J H 0.5287 0.6609 0.3222 0.092 Uiso 1 1 calc R U . . .
H10K H 0.5994 0.6395 0.3630 0.092 Uiso 1 1 calc R U . . .
H10L H 0.5071 0.7218 0.3594 0.092 Uiso 1 1 calc R U . . .
C106 C 0.2665(9) 0.3098(10) 0.4090(4) 0.036(3) Uani 1 1 d . . . . .
C107 C 0.2058(10) 0.2512(10) 0.3961(4) 0.040(3) Uani 1 1 d . . . . .
C108 C 0.1356(12) 0.2201(14) 0.4229(5) 0.068(5) Uani 1 1 d . . . . .
H108 H 0.0957 0.1794 0.4137 0.082 Uiso 1 1 calc R U . . .
C109 C 0.1190(16) 0.2447(17) 0.4629(5) 0.091(8) Uani 1 1 d . . . . .
C110 C 0.1858(17) 0.295(2) 0.4762(6) 0.113(10) Uani 1 1 d . . . . .
H110 H 0.1819 0.3074 0.5044 0.136 Uiso 1 1 calc R U . . .
C111 C 0.2591(13) 0.3287(14) 0.4505(5) 0.065(5) Uani 1 1 d . . . . .
C112 C 0.2134(9) 0.2227(10) 0.3516(4) 0.036(3) Uani 1 1 d . . . . .
H112 H 0.2440 0.2739 0.3326 0.043 Uiso 1 1 calc R U . . .
C113 C 0.2775(11) 0.1266(11) 0.3521(5) 0.057(4) Uani 1 1 d . . . . .
H11A H 0.2864 0.1161 0.3228 0.086 Uiso 1 1 calc R U . . .
H11B H 0.2477 0.0736 0.3688 0.086 Uiso 1 1 calc R U . . .
H11C H 0.3399 0.1279 0.3651 0.086 Uiso 1 1 calc R U . . .
C114 C 0.1169(10) 0.2207(11) 0.3306(5) 0.049(4) Uani 1 1 d . . . . .
H11D H 0.1261 0.2172 0.3005 0.073 Uiso 1 1 calc R U . . .
H11E H 0.0729 0.2801 0.3327 0.073 Uiso 1 1 calc R U . . .
H11F H 0.0898 0.1637 0.3452 0.073 Uiso 1 1 calc R U . . .
C115 C 0.033(2) 0.220(2) 0.4901(7) 0.124(11) Uani 1 1 d . . . . .
H115 H -0.0064 0.1841 0.4745 0.149 Uiso 1 1 calc R U . . .
C116 C 0.0656(17) 0.1570(16) 0.5316(6) 0.098(7) Uani 1 1 d . . . . .
H11G H 0.1136 0.1029 0.5267 0.147 Uiso 1 1 calc R U . . .
H11H H 0.0109 0.1313 0.5462 0.147 Uiso 1 1 calc R U . . .
H11I H 0.0940 0.1951 0.5493 0.147 Uiso 1 1 calc R U . . .
C117 C -0.0365(19) 0.322(3) 0.4981(8) 0.147(13) Uani 1 1 d . . . . .
H11J H -0.0524 0.3658 0.4706 0.220 Uiso 1 1 calc R U . . .
H11K H -0.0019 0.3535 0.5164 0.220 Uiso 1 1 calc R U . . .
H11L H -0.0956 0.3048 0.5119 0.220 Uiso 1 1 calc R U . . .
C118 C 0.3240(12) 0.3855(15) 0.4690(5) 0.069(5) Uani 1 1 d . . . . .
H118 H 0.3491 0.4283 0.4441 0.083 Uiso 1 1 calc R U . . .
C119 C 0.279(2) 0.451(2) 0.4961(8) 0.146(13) Uani 1 1 d . . . . .
H11M H 0.3282 0.4835 0.5064 0.218 Uiso 1 1 calc R U . . .
H11N H 0.2503 0.4128 0.5204 0.218 Uiso 1 1 calc R U . . .
H11O H 0.2299 0.4991 0.4796 0.218 Uiso 1 1 calc R U . . .
C120 C 0.4138(19) 0.3167(17) 0.4919(7) 0.131(11) Uani 1 1 d . . . . .
H12A H 0.4474 0.2801 0.4717 0.196 Uiso 1 1 calc R U . . .
H12B H 0.3932 0.2712 0.5161 0.196 Uiso 1 1 calc R U . . .
H12C H 0.4570 0.3558 0.5021 0.196 Uiso 1 1 calc R U . . .
C1 C 0.700(3) 0.210(3) 0.0775(10) 0.046(6) Uani 0.478(13) 1 d D U P B 1
C2 C 0.624(2) 0.159(3) 0.0766(9) 0.041(6) Uani 0.478(13) 1 d D U P B 1
C3 C 0.6056(19) 0.127(2) 0.0394(8) 0.046(6) Uani 0.478(13) 1 d D U P B 1
H3 H 0.5534 0.0919 0.0384 0.055 Uiso 0.478(13) 1 calc R U P B 1
C4 C 0.662(2) 0.144(2) 0.0037(8) 0.053(6) Uani 0.478(13) 1 d D U P B 1
C5 C 0.739(2) 0.194(2) 0.0059(8) 0.052(6) Uani 0.478(13) 1 d D U P B 1
H5 H 0.7791 0.2050 -0.0181 0.062 Uiso 0.478(13) 1 calc R U P B 1
C57 C 0.867(2) 0.669(3) 0.0467(12) 0.095(7) Uani 0.62(2) 1 d D U P C 1
H57A H 0.8675 0.6101 0.0347 0.142 Uiso 0.62(2) 1 calc R U P C 1
H57B H 0.8833 0.6505 0.0772 0.142 Uiso 0.62(2) 1 calc R U P C 1
H57C H 0.9134 0.7077 0.0321 0.142 Uiso 0.62(2) 1 calc R U P C 1
C56 C 0.731(3) 0.750(3) -0.0046(9) 0.094(8) Uani 0.62(2) 1 d D U P C 1
H56A H 0.7316 0.6887 -0.0148 0.112 Uiso 0.62(2) 1 calc R U P C 1
H56B H 0.7712 0.7906 -0.0227 0.112 Uiso 0.62(2) 1 calc R U P C 1
H56C H 0.6649 0.7843 -0.0059 0.112 Uiso 0.62(2) 1 calc R U P C 1
C55 C 0.768(3) 0.728(3) 0.0406(12) 0.091(6) Uani 0.62(2) 1 d D U P C 1
H55 H 0.7742 0.7922 0.0482 0.109 Uiso 0.62(2) 1 calc R U P C 1
C6 C 0.759(2) 0.227(3) 0.0426(9) 0.049(6) Uani 0.478(13) 1 d D U P B 1
C7 C 0.559(2) 0.1305(19) 0.1135(13) 0.050(6) Uani 0.478(13) 1 d D U P B 1
H7 H 0.5889 0.1415 0.1400 0.061 Uiso 0.478(13) 1 calc R U P B 1
C8 C 0.548(3) 0.022(2) 0.1203(12) 0.049(7) Uani 0.478(13) 1 d D U P B 1
H8A H 0.5211 0.0084 0.0942 0.074 Uiso 0.478(13) 1 calc R U P B 1
H8B H 0.5047 0.0065 0.1440 0.074 Uiso 0.478(13) 1 calc R U P B 1
H8C H 0.6108 -0.0181 0.1270 0.074 Uiso 0.478(13) 1 calc R U P B 1
C9 C 0.4614(19) 0.198(2) 0.1060(11) 0.052(6) Uani 0.478(13) 1 d D U P B 1
H9A H 0.4722 0.2651 0.0947 0.078 Uiso 0.478(13) 1 calc R U P B 1
H9B H 0.4279 0.1959 0.1331 0.078 Uiso 0.478(13) 1 calc R U P B 1
H9C H 0.4224 0.1767 0.0854 0.078 Uiso 0.478(13) 1 calc R U P B 1
C10 C 0.640(2) 0.113(3) -0.0389(16) 0.096(7) Uani 0.478(13) 1 d D U P B 1
H10 H 0.6641 0.1613 -0.0620 0.116 Uiso 0.478(13) 1 calc R U P B 1
C11 C 0.532(2) 0.121(4) -0.0483(15) 0.093(9) Uani 0.478(13) 1 d D U P B 1
H11P H 0.5221 0.1018 -0.0755 0.140 Uiso 0.478(13) 1 calc R U P B 1
H11Q H 0.5015 0.1889 -0.0498 0.140 Uiso 0.478(13) 1 calc R U P B 1
H11R H 0.5033 0.0787 -0.0254 0.140 Uiso 0.478(13) 1 calc R U P B 1
C12 C 0.704(4) 0.015(3) -0.0400(19) 0.102(8) Uani 0.478(13) 1 d D U P B 1
H12D H 0.7198 0.0110 -0.0696 0.153 Uiso 0.478(13) 1 calc R U P B 1
H12E H 0.6688 -0.0387 -0.0279 0.153 Uiso 0.478(13) 1 calc R U P B 1
H12F H 0.7626 0.0096 -0.0231 0.153 Uiso 0.478(13) 1 calc R U P B 1
C13 C 0.848(3) 0.274(4) 0.043(2) 0.064(10) Uani 0.478(13) 1 d D U P B 1
H13 H 0.8499 0.2981 0.0707 0.077 Uiso 0.478(13) 1 calc R U P B 1
C14 C 0.849(4) 0.363(4) 0.0066(18) 0.063(11) Uani 0.478(13) 1 d D U P B 1
H14A H 0.8826 0.3425 -0.0178 0.094 Uiso 0.478(13) 1 calc R U P B 1
H14B H 0.8812 0.4118 0.0164 0.094 Uiso 0.478(13) 1 calc R U P B 1
H14C H 0.7826 0.3920 -0.0022 0.094 Uiso 0.478(13) 1 calc R U P B 1
C15 C 0.944(3) 0.207(3) 0.0406(15) 0.069(10) Uani 0.478(13) 1 d D U P B 1
H15A H 0.9488 0.1900 0.0121 0.104 Uiso 0.478(13) 1 calc R U P B 1
H15B H 0.9454 0.1468 0.0622 0.104 Uiso 0.478(13) 1 calc R U P B 1
H15C H 0.9975 0.2396 0.0457 0.104 Uiso 0.478(13) 1 calc R U P B 1
C201 C 0.717(3) 0.223(3) 0.0738(10) 0.046(6) Uani 0.522(13) 1 d D U P B 2
C202 C 0.646(2) 0.169(3) 0.0667(9) 0.046(6) Uani 0.522(13) 1 d D U P B 2
C203 C 0.6539(18) 0.116(2) 0.0341(8) 0.049(5) Uani 0.522(13) 1 d D U P B 2
H203 H 0.6084 0.0749 0.0309 0.058 Uiso 0.522(13) 1 calc R U P B 2
C204 C 0.7296(19) 0.124(2) 0.0061(8) 0.052(5) Uani 0.522(13) 1 d D U P B 2
C205 C 0.7996(19) 0.180(2) 0.0119(8) 0.051(5) Uani 0.522(13) 1 d D U P B 2
H205 H 0.8512 0.1857 -0.0072 0.061 Uiso 0.522(13) 1 calc R U P B 2
C206 C 0.793(2) 0.229(2) 0.0461(9) 0.048(6) Uani 0.522(13) 1 d D U P B 2
C207 C 0.558(3) 0.165(2) 0.0935(12) 0.055(6) Uani 0.522(13) 1 d . U P B 2
H207 H 0.5604 0.2085 0.1144 0.066 Uiso 0.522(13) 1 calc R U P B 2
C208 C 0.545(3) 0.070(3) 0.1169(12) 0.058(6) Uani 0.522(13) 1 d . U P B 2
H20A H 0.5154 0.0350 0.0980 0.087 Uiso 0.522(13) 1 calc R U P B 2
H20B H 0.5032 0.0773 0.1411 0.087 Uiso 0.522(13) 1 calc R U P B 2
H20C H 0.6073 0.0329 0.1275 0.087 Uiso 0.522(13) 1 calc R U P B 2
C209 C 0.464(2) 0.206(2) 0.0635(12) 0.064(7) Uani 0.522(13) 1 d . U P B 2
H20D H 0.4742 0.2646 0.0433 0.096 Uiso 0.522(13) 1 calc R U P B 2
H20E H 0.4088 0.2211 0.0812 0.096 Uiso 0.522(13) 1 calc R U P B 2
H20F H 0.4509 0.1561 0.0476 0.096 Uiso 0.522(13) 1 calc R U P B 2
C210 C 0.741(3) 0.074(4) -0.0331(15) 0.095(7) Uani 0.522(13) 1 d . U P B 2
H210 H 0.7553 0.1252 -0.0576 0.114 Uiso 0.522(13) 1 calc R U P B 2
C211 C 0.832(3) -0.003(3) -0.0260(13) 0.090(8) Uani 0.522(13) 1 d . U P B 2
H21A H 0.8315 -0.0459 -0.0466 0.134 Uiso 0.522(13) 1 calc R U P B 2
H21B H 0.8329 -0.0410 0.0031 0.134 Uiso 0.522(13) 1 calc R U P B 2
H21C H 0.8887 0.0297 -0.0301 0.134 Uiso 0.522(13) 1 calc R U P B 2
C212 C 0.649(3) 0.043(4) -0.0452(16) 0.094(8) Uani 0.522(13) 1 d . U P B 2
H21D H 0.6551 0.0255 -0.0734 0.141 Uiso 0.522(13) 1 calc R U P B 2
H21E H 0.5963 0.0967 -0.0459 0.141 Uiso 0.522(13) 1 calc R U P B 2
H21F H 0.6363 -0.0135 -0.0241 0.141 Uiso 0.522(13) 1 calc R U P B 2
C213 C 0.874(3) 0.292(4) 0.049(2) 0.065(10) Uani 0.522(13) 1 d D U P B 2
H213 H 0.8621 0.3168 0.0764 0.078 Uiso 0.522(13) 1 calc R U P B 2
C214 C 0.864(6) 0.384(4) 0.0137(18) 0.10(2) Uani 0.522(13) 1 d D . P B 2
H21G H 0.8653 0.3649 -0.0142 0.149 Uiso 0.522(13) 1 calc R U P B 2
H21H H 0.9164 0.4204 0.0163 0.149 Uiso 0.522(13) 1 calc R U P B 2
H21I H 0.8025 0.4250 0.0165 0.149 Uiso 0.522(13) 1 calc R U P B 2
C215 C 0.975(3) 0.231(4) 0.0556(14) 0.078(14) Uani 0.522(13) 1 d D . P B 2
H21J H 0.9722 0.1691 0.0752 0.117 Uiso 0.522(13) 1 calc R U P B 2
H21K H 1.0189 0.2670 0.0677 0.117 Uiso 0.522(13) 1 calc R U P B 2
H21L H 0.9990 0.2182 0.0280 0.117 Uiso 0.522(13) 1 calc R U P B 2
C257 C 0.796(4) 0.816(4) 0.0471(18) 0.098(9) Uani 0.38(2) 1 d D U P C 2
H25A H 0.8377 0.8071 0.0725 0.147 Uiso 0.38(2) 1 calc R U P C 2
H25B H 0.7359 0.8571 0.0508 0.147 Uiso 0.38(2) 1 calc R U P C 2
H25C H 0.8287 0.8464 0.0220 0.147 Uiso 0.38(2) 1 calc R U P C 2
C256 C 0.836(4) 0.641(4) 0.022(2) 0.092(8) Uani 0.38(2) 1 d D U P C 2
H25D H 0.8954 0.6651 0.0110 0.110 Uiso 0.38(2) 1 calc R U P C 2
H25E H 0.8007 0.6265 -0.0016 0.110 Uiso 0.38(2) 1 calc R U P C 2
H25F H 0.8529 0.5822 0.0438 0.110 Uiso 0.38(2) 1 calc R U P C 2
C255 C 0.776(5) 0.718(4) 0.041(2) 0.092(6) Uani 0.38(2) 1 d D U P C 2
H255 H 0.7280 0.7419 0.0169 0.110 Uiso 0.38(2) 1 calc R U P C 2

loop_
_atom_site_aniso_label
_atom_site_aniso_U_11
_atom_site_aniso_U_22
_atom_site_aniso_U_33
_atom_site_aniso_U_23
_atom_site_aniso_U_13
_atom_site_aniso_U_12
Bi1 0.0208(2) 0.0254(2) 0.0374(3) -0.00823(19) 0.00467(19) -0.00541(18)
Bi2 0.0195(2) 0.0319(2) 0.0347(3) -0.0021(2) 0.00371(19) -0.00807(18)
Bi3 0.0333(3) 0.0278(2) 0.0297(3) -0.00605(19) 0.0031(2) -0.00528(19)
Bi4 0.0189(2) 0.0315(2) 0.0319(3) -0.00296(19) 0.00248(19) -0.00264(18)
Sn1 0.0235(4) 0.0407(5) 0.0392(5) -0.0146(4) 0.0062(4) -0.0027(4)
Sn2 0.0218(4) 0.0236(4) 0.0291(4) -0.0058(3) 0.0045(3) -0.0052(3)
Sn3 0.0165(4) 0.0246(4) 0.0286(4) -0.0038(3) 0.0016(3) -0.0039(3)
Sn4 0.0191(4) 0.0339(5) 0.0341(5) -0.0067(4) -0.0001(3) -0.0006(3)
C16 0.035(7) 0.034(7) 0.033(7) -0.002(5) 0.004(6) -0.009(6)
C17 0.023(7) 0.043(8) 0.053(9) -0.011(7) 0.011(6) -0.003(6)
C18 0.044(8) 0.021(6) 0.047(8) -0.004(6) 0.004(6) -0.001(6)
C19 0.031(7) 0.042(8) 0.048(9) 0.000(7) 0.004(6) 0.001(6)
C20 0.026(7) 0.033(7) 0.067(10) -0.002(7) -0.001(7) -0.005(6)
C21 0.026(7) 0.033(7) 0.047(8) -0.002(6) 0.004(6) -0.004(6)
C22 0.037(8) 0.038(8) 0.059(9) -0.022(7) 0.004(7) -0.006(6)
C23 0.048(9) 0.052(9) 0.074(11) -0.033(8) 0.004(8) -0.008(7)
C24 0.063(10) 0.048(9) 0.057(10) -0.006(7) -0.007(8) -0.030(8)
C25 0.048(10) 0.043(9) 0.085(13) 0.017(9) -0.002(9) 0.002(8)
C26 0.041(9) 0.055(10) 0.105(15) 0.002(10) -0.027(10) -0.007(8)
C27 0.048(11) 0.087(15) 0.13(2) -0.021(14) 0.009(12) 0.038(10)
C28 0.022(7) 0.034(7) 0.084(11) -0.013(7) 0.007(7) 0.001(6)
C29 0.038(9) 0.041(9) 0.103(14) -0.003(9) 0.005(9) -0.008(7)
C30 0.020(7) 0.054(10) 0.113(15) -0.038(10) 0.007(8) -0.009(7)
C31 0.030(7) 0.038(7) 0.034(7) -0.009(6) -0.005(6) -0.001(6)
C32 0.028(7) 0.032(7) 0.045(8) -0.007(6) -0.001(6) 0.001(5)
C33 0.030(8) 0.044(9) 0.084(12) -0.015(8) -0.012(8) -0.001(7)
C34 0.034(8) 0.056(10) 0.057(10) -0.007(8) -0.010(7) 0.001(7)
C35 0.048(9) 0.037(8) 0.052(9) -0.009(7) 0.003(7) 0.009(7)
C36 0.036(8) 0.034(7) 0.040(8) -0.007(6) 0.007(6) -0.004(6)
C37 0.026(7) 0.036(7) 0.065(10) -0.017(7) -0.012(7) -0.004(6)
C38 0.053(10) 0.044(9) 0.106(15) -0.002(9) -0.030(10) -0.013(8)
C39 0.026(8) 0.073(11) 0.087(13) -0.040(10) -0.009(8) -0.001(7)
C40 0.048(10) 0.059(11) 0.101(15) -0.009(10) -0.022(10) 0.018(9)
C41 0.083(15) 0.18(3) 0.057(13) 0.005(14) 0.008(11) 0.079(16)
C42 0.030(9) 0.079(13) 0.095(15) 0.019(11) 0.014(9) 0.006(8)
C43 0.038(8) 0.031(7) 0.051(9) -0.012(6) 0.000(7) 0.009(6)
C44 0.043(9) 0.082(13) 0.100(14) -0.066(11) 0.017(9) -0.010(9)
C45 0.071(12) 0.037(9) 0.104(15) 0.002(9) -0.017(11) -0.014(8)
C46 0.034(7) 0.016(5) 0.019(6) -0.003(4) 0.014(5) 0.003(5)
C47 0.052(9) 0.061(10) 0.031(8) -0.005(7) 0.011(7) -0.016(8)
C48 0.077(13) 0.091(14) 0.036(9) -0.008(9) 0.011(9) -0.030(11)
C49 0.080(13) 0.085(14) 0.052(11) 0.007(10) 0.027(10) -0.029(11)
C50 0.059(11) 0.064(11) 0.081(13) -0.017(9) 0.028(9) -0.041(9)
C51 0.041(8) 0.037(8) 0.055(9) -0.007(7) 0.014(7) -0.017(6)
C52 0.058(10) 0.091(13) 0.027(8) -0.009(8) 0.000(7) -0.013(9)
C53 0.081(13) 0.080(13) 0.063(12) -0.032(10) 0.006(10) 0.002(11)
C54 0.076(12) 0.062(11) 0.052(10) -0.013(8) -0.026(9) -0.004(9)
C58 0.035(7) 0.019(6) 0.070(10) -0.015(6) 0.007(7) -0.008(5)
C59 0.038(8) 0.027(7) 0.103(13) -0.016(8) 0.005(8) -0.006(6)
C60 0.043(9) 0.042(8) 0.082(12) -0.037(8) -0.015(8) 0.003(7)
C61 0.015(6) 0.033(6) 0.022(6) -0.004(5) 0.004(5) -0.001(5)
C62 0.023(6) 0.032(6) 0.031(7) -0.003(5) -0.001(5) -0.014(5)
C63 0.013(6) 0.020(6) 0.057(8) -0.008(5) 0.001(5) 0.002(5)
C64 0.025(7) 0.024(6) 0.056(9) -0.010(6) 0.004(6) -0.004(5)
C65 0.023(7) 0.034(7) 0.054(9) -0.015(6) 0.002(6) -0.016(5)
C66 0.017(6) 0.024(6) 0.050(8) -0.005(6) -0.003(5) 0.002(5)
C67 0.019(6) 0.030(6) 0.045(8) -0.009(6) -0.004(5) -0.004(5)
C68 0.024(7) 0.045(8) 0.068(10) -0.009(7) -0.021(7) -0.003(6)
C69 0.022(6) 0.038(7) 0.056(9) -0.020(6) 0.002(6) -0.012(6)
C70 0.029(7) 0.034(7) 0.072(11) -0.009(7) -0.003(7) -0.003(6)
C71 0.030(8) 0.041(8) 0.094(13) -0.030(8) -0.001(8) 0.006(6)
C72 0.068(12) 0.039(9) 0.087(13) -0.008(9) -0.025(10) -0.007(8)
C73 0.015(6) 0.029(7) 0.076(11) -0.011(7) -0.006(6) -0.007(5)
C74 0.021(7) 0.027(7) 0.068(10) -0.009(6) -0.002(6) 0.003(5)
C75 0.034(8) 0.039(8) 0.084(12) -0.001(8) -0.027(8) -0.007(7)
C76 0.015(6) 0.042(7) 0.019(6) 0.001(5) 0.002(5) 0.012(5)
C77 0.019(6) 0.047(8) 0.032(7) -0.010(6) 0.006(5) -0.001(5)
C78 0.042(8) 0.064(10) 0.036(8) -0.011(7) -0.001(7) -0.008(7)
C79 0.040(9) 0.082(12) 0.042(9) -0.020(8) -0.004(7) -0.003(8)
C80 0.031(7) 0.043(8) 0.055(9) -0.014(7) -0.010(7) -0.003(6)
C81 0.021(6) 0.036(7) 0.045(8) -0.009(6) -0.010(6) 0.010(5)
C82 0.034(8) 0.054(9) 0.034(8) 0.013(6) -0.006(6) -0.011(7)
C83 0.035(8) 0.056(9) 0.057(10) 0.000(8) -0.005(7) -0.017(7)
C84 0.035(8) 0.073(11) 0.043(9) 0.003(8) 0.007(7) -0.009(8)
C85 0.055(11) 0.14(2) 0.048(11) -0.026(11) -0.001(9) -0.039(12)
C86 0.13(2) 0.091(16) 0.076(15) 0.005(12) -0.055(14) 0.012(14)
C87 0.068(14) 0.20(3) 0.072(14) -0.078(16) -0.004(11) -0.015(15)
C88 0.046(9) 0.035(7) 0.047(9) -0.005(6) -0.021(7) -0.008(6)
C89 0.058(10) 0.057(10) 0.056(10) -0.003(8) 0.006(8) -0.026(8)
C90 0.046(9) 0.042(9) 0.100(14) -0.024(9) -0.030(9) -0.003(7)
C91 0.028(7) 0.040(7) 0.039(8) -0.011(6) 0.010(6) 0.002(6)
C92 0.021(7) 0.043(8) 0.063(10) -0.006(7) 0.009(6) -0.001(6)
C93 0.021(7) 0.053(9) 0.079(12) -0.002(8) 0.010(7) 0.001(7)
C94 0.029(8) 0.042(8) 0.090(12) -0.018(8) 0.022(8) 0.004(6)
C95 0.043(9) 0.038(8) 0.077(11) -0.026(8) 0.017(8) -0.006(7)
C96 0.027(7) 0.050(9) 0.047(8) -0.018(7) 0.005(6) -0.006(6)
C97 0.029(8) 0.031(8) 0.130(17) -0.009(9) -0.017(9) -0.010(6)
C98 0.033(10) 0.045(11) 0.27(3) -0.024(15) -0.003(14) -0.003(8)
C99 0.27(4) 0.072(15) 0.16(2) 0.028(15) -0.18(3) -0.054(19)
C100 0.028(9) 0.053(11) 0.15(2) -0.005(12) 0.025(10) 0.010(8)
C101 0.046(11) 0.097(16) 0.128(19) -0.059(14) -0.021(11) 0.025(10)
C102 0.16(2) 0.039(10) 0.17(2) 0.039(13) 0.13(2) 0.031(13)
C103 0.038(8) 0.047(9) 0.064(10) -0.032(8) -0.011(7) -0.005(7)
C104 0.065(12) 0.089(14) 0.063(11) -0.034(10) -0.003(9) -0.014(10)
C105 0.042(9) 0.035(8) 0.117(15) -0.029(9) -0.007(9) -0.022(7)
C106 0.030(7) 0.048(8) 0.031(7) -0.010(6) -0.002(6) -0.005(6)
C107 0.036(8) 0.055(9) 0.029(7) -0.008(6) 0.004(6) -0.011(7)
C108 0.066(11) 0.098(14) 0.053(11) -0.014(10) 0.015(9) -0.049(11)
C109 0.114(17) 0.15(2) 0.037(10) -0.022(11) 0.028(10) -0.098(16)
C110 0.14(2) 0.19(3) 0.042(11) -0.044(14) 0.032(12) -0.12(2)
C111 0.077(12) 0.090(13) 0.042(9) -0.019(9) -0.001(9) -0.046(11)
C112 0.026(7) 0.041(8) 0.038(8) -0.007(6) 0.004(6) 0.005(6)
C113 0.054(10) 0.051(9) 0.063(11) -0.005(8) 0.006(8) -0.002(8)
C114 0.035(8) 0.059(10) 0.057(10) -0.019(8) -0.004(7) -0.010(7)
C115 0.16(3) 0.18(3) 0.061(14) -0.038(16) 0.044(15) -0.13(2)
C116 0.13(2) 0.105(17) 0.064(13) -0.004(12) 0.033(13) -0.059(15)
C117 0.12(2) 0.26(4) 0.11(2) -0.09(2) 0.048(17) -0.10(3)
C118 0.065(12) 0.111(16) 0.044(10) -0.034(10) 0.010(9) -0.033(11)
C119 0.15(3) 0.23(3) 0.11(2) -0.12(2) 0.068(19) -0.10(2)
C120 0.18(3) 0.106(19) 0.102(18) 0.004(14) -0.105(19) -0.038(18)
C1 0.036(12) 0.049(12) 0.048(12) -0.016(10) -0.001(9) 0.015(10)
C2 0.033(11) 0.042(11) 0.048(12) -0.021(10) -0.003(9) 0.013(9)
C3 0.040(11) 0.046(11) 0.052(12) -0.018(9) -0.005(9) 0.007(9)
C4 0.048(11) 0.052(11) 0.055(12) -0.014(9) -0.003(10) 0.006(9)
C5 0.045(11) 0.055(11) 0.052(12) -0.014(9) 0.001(10) 0.011(10)
C57 0.091(13) 0.103(13) 0.084(13) 0.005(11) 0.022(12) -0.032(12)
C56 0.105(14) 0.099(14) 0.071(13) 0.014(12) 0.027(12) -0.035(12)
C55 0.097(10) 0.096(10) 0.079(9) 0.002(8) 0.026(9) -0.035(9)
C6 0.040(12) 0.054(11) 0.050(12) -0.014(9) 0.000(10) 0.011(10)
C7 0.055(9) 0.040(12) 0.066(12) -0.037(11) -0.012(10) -0.003(10)
C8 0.055(11) 0.036(13) 0.068(12) -0.033(12) -0.008(10) -0.013(11)
C9 0.050(11) 0.042(11) 0.072(13) -0.039(11) -0.011(11) 0.007(10)
C10 0.086(15) 0.121(19) 0.104(14) -0.072(14) -0.004(14) -0.020(14)
C11 0.080(17) 0.12(2) 0.101(17) -0.065(17) -0.014(16) -0.026(16)
C12 0.090(16) 0.125(19) 0.111(15) -0.074(15) 0.000(16) -0.012(15)
C13 0.06(2) 0.062(18) 0.059(17) -0.001(13) 0.022(15) 0.006(15)
C14 0.07(2) 0.06(2) 0.06(2) -0.006(15) 0.019(17) 0.010(17)
C15 0.06(2) 0.065(19) 0.065(19) 0.000(15) 0.031(17) 0.012(16)
C201 0.054(13) 0.053(11) 0.031(10) -0.020(9) 0.009(9) 0.003(9)
C202 0.059(13) 0.050(11) 0.031(10) -0.023(9) 0.007(9) 0.003(10)
C203 0.059(12) 0.059(11) 0.031(10) -0.023(8) 0.006(9) -0.001(10)
C204 0.060(12) 0.064(11) 0.035(10) -0.022(8) 0.007(9) -0.001(10)
C205 0.055(12) 0.067(11) 0.032(10) -0.021(8) 0.006(9) 0.000(10)
C206 0.055(13) 0.060(11) 0.032(10) -0.019(9) 0.005(9) 0.000(10)
C207 0.056(9) 0.044(12) 0.074(13) -0.036(11) -0.006(10) -0.004(10)
C208 0.057(10) 0.049(13) 0.073(12) -0.026(13) -0.006(10) -0.001(12)
C209 0.060(13) 0.047(13) 0.090(15) -0.034(12) 0.002(13) 0.002(11)
C210 0.084(15) 0.122(19) 0.104(14) -0.075(14) -0.001(14) -0.019(14)
C211 0.078(17) 0.12(2) 0.098(17) -0.077(16) 0.001(16) -0.017(15)
C212 0.082(16) 0.121(19) 0.102(15) -0.078(15) -0.011(15) -0.018(15)
C213 0.062(19) 0.063(17) 0.060(17) -0.001(12) 0.024(15) 0.010(15)
C214 0.19(6) 0.08(3) 0.05(3) -0.04(2) 0.01(3) -0.07(3)
C215 0.07(3) 0.11(4) 0.07(3) -0.04(2) 0.03(2) -0.03(2)
C257 0.103(15) 0.100(15) 0.089(15) 0.009(14) 0.030(14) -0.045(14)
C256 0.094(14) 0.098(14) 0.081(14) 0.003(12) 0.031(12) -0.034(12)
C255 0.097(10) 0.096(11) 0.080(10) 0.002(9) 0.025(9) -0.034(9)

loop_
_atom_type_symbol
_atom_type_description
_atom_type_scat_dispersion_real
_atom_type_scat_dispersion_imag
_atom_type_scat_source
C C 0.0033 0.0016 'International Tables Vol C Tables 4.2.6.8 and 6.1.1.4'
H H 0.0000 0.0000 'International Tables Vol C Tables 4.2.6.8 and 6.1.1.4'
Bi Bi -4.1077 10.2566 'International Tables Vol C Tables 4.2.6.8 and 6.1.1.4'
Sn Sn -0.6537 1.4246 'International Tables Vol C Tables 4.2.6.8 and 6.1.1.4'

loop_
_geom_angle_atom_site_label_1
_geom_angle_atom_site_label_2
_geom_angle_atom_site_label_3
_geom_angle
_geom_angle_site_symmetry_1
_geom_angle_site_symmetry_3
_geom_angle_publ_flag
Sn1 Bi1 Bi2 88.68(2) . . ?
Sn1 Bi1 Sn2 102.76(3) . . ?
Sn2 Bi1 Bi2 82.14(2) . . ?
Bi1 Bi2 Bi3 84.996(17) . . ?
Sn3 Bi2 Bi1 89.40(2) . . ?
Sn3 Bi2 Bi3 81.30(2) . . ?
Bi4 Bi3 Bi2 86.386(17) . . ?
Sn2 Bi3 Bi2 82.00(2) . . ?
Sn2 Bi3 Bi4 91.10(2) . . ?
Sn3 Bi4 Bi3 81.30(2) . . ?
Sn4 Bi4 Bi3 85.99(2) . . ?
Sn4 Bi4 Sn3 99.04(3) . . ?
Bi1 Sn1 H 108.5 . . ?
C16 Sn1 Bi1 112.4(3) . . ?
C16 Sn1 H 108.5 . . ?
C16 Sn1 C1 105.6(14) . . ?
C16 Sn1 C201 103.4(14) . . ?
C1 Sn1 Bi1 113.1(8) . . ?
C1 Sn1 H 108.5 . . ?
C201 Sn1 Bi1 120.8(7) . . ?
Bi3 Sn2 Bi1 87.90(2) . . ?
C31 Sn2 Bi1 122.1(3) . . ?
C31 Sn2 Bi3 109.6(3) . . ?
C46 Sn2 Bi1 111.6(3) . . ?
C46 Sn2 Bi3 120.5(3) . . ?
C46 Sn2 C31 105.5(5) . . ?
Bi2 Sn3 Bi4 89.80(2) . . ?
C61 Sn3 Bi2 108.3(3) . . ?
C61 Sn3 Bi4 124.6(3) . . ?
C61 Sn3 C76 102.1(4) . . ?
C76 Sn3 Bi2 117.1(3) . . ?
C76 Sn3 Bi4 115.3(3) . . ?
Bi4 Sn4 HA 107.3 . . ?
C91 Sn4 Bi4 109.1(3) . . ?
C91 Sn4 HA 107.3 . . ?
C106 Sn4 Bi4 119.3(3) . . ?
C106 Sn4 HA 107.3 . . ?
C106 Sn4 C91 106.0(5) . . ?
C17 C16 Sn1 118.5(9) . . ?
C21 C16 Sn1 122.8(9) . . ?
C21 C16 C17 118.1(12) . . ?
C16 C17 C22 123.1(12) . . ?
C18 C17 C16 118.8(12) . . ?
C18 C17 C22 118.1(12) . . ?
C17 C18 H18 119.1 . . ?
C19 C18 C17 121.7(12) . . ?
C19 C18 H18 119.1 . . ?
C18 C19 C25 121.3(13) . . ?
C20 C19 C18 118.7(12) . . ?
C20 C19 C25 120.0(13) . . ?
C19 C20 H20 119.6 . . ?
C19 C20 C21 120.9(12) . . ?
C21 C20 H20 119.6 . . ?
C16 C21 C28 122.2(11) . . ?
C20 C21 C16 121.2(12) . . ?
C20 C21 C28 116.6(11) . . ?
C17 C22 H22 107.6 . . ?
C17 C22 C23 113.6(12) . . ?
C17 C22 C24 109.6(12) . . ?
C23 C22 H22 107.6 . . ?
C23 C22 C24 110.6(12) . . ?
C24 C22 H22 107.6 . . ?
C22 C23 H23A 109.5 . . ?
C22 C23 H23B 109.5 . . ?
C22 C23 H23C 109.5 . . ?
H23A C23 H23B 109.5 . . ?
H23A C23 H23C 109.5 . . ?
H23B C23 H23C 109.5 . . ?
C22 C24 H24A 109.5 . . ?
C22 C24 H24B 109.5 . . ?
C22 C24 H24C 109.5 . . ?
H24A C24 H24B 109.5 . . ?
H24A C24 H24C 109.5 . . ?
H24B C24 H24C 109.5 . . ?
C19 C25 H25 106.5 . . ?
C19 C25 C26 113.0(15) . . ?
C26 C25 H25 106.5 . . ?
C27 C25 C19 111.0(14) . . ?
C27 C25 H25 106.5 . . ?
C27 C25 C26 112.8(16) . . ?
C25 C26 H26A 109.5 . . ?
C25 C26 H26B 109.5 . . ?
C25 C26 H26C 109.5 . . ?
H26A C26 H26B 109.5 . . ?
H26A C26 H26C 109.5 . . ?
H26B C26 H26C 109.5 . . ?
C25 C27 H27A 109.5 . . ?
C25 C27 H27B 109.5 . . ?
C25 C27 H27C 109.5 . . ?
H27A C27 H27B 109.5 . . ?
H27A C27 H27C 109.5 . . ?
H27B C27 H27C 109.5 . . ?
C21 C28 H28 108.1 . . ?
C29 C28 C21 111.6(12) . . ?
C29 C28 H28 108.1 . . ?
C30 C28 C21 111.5(12) . . ?
C30 C28 H28 108.1 . . ?
C30 C28 C29 109.2(13) . . ?
C28 C29 H29A 109.5 . . ?
C28 C29 H29B 109.5 . . ?
C28 C29 H29C 109.5 . . ?
H29A C29 H29B 109.5 . . ?
H29A C29 H29C 109.5 . . ?
H29B C29 H29C 109.5 . . ?
C28 C30 H30A 109.5 . . ?
C28 C30 H30B 109.5 . . ?
C28 C30 H30C 109.5 . . ?
H30A C30 H30B 109.5 . . ?
H30A C30 H30C 109.5 . . ?
H30B C30 H30C 109.5 . . ?
C32 C31 Sn2 124.7(9) . . ?
C36 C31 Sn2 117.1(9) . . ?
C36 C31 C32 118.1(12) . . ?
C31 C32 C37 122.2(11) . . ?
C33 C32 C31 119.2(12) . . ?
C33 C32 C37 118.6(12) . . ?
C32 C33 H33 117.9 . . ?
C34 C33 C32 124.1(14) . . ?
C34 C33 H33 117.9 . . ?
C33 C34 C35 116.8(13) . . ?
C33 C34 C40 121.8(14) . . ?
C35 C34 C40 121.4(15) . . ?
C34 C35 H35 119.2 . . ?
C34 C35 C36 121.5(13) . . ?
C36 C35 H35 119.2 . . ?
C31 C36 C43 122.3(12) . . ?
C35 C36 C31 120.3(12) . . ?
C35 C36 C43 117.5(12) . . ?
C32 C37 H37 107.4 . . ?
C32 C37 C38 110.4(13) . . ?
C38 C37 H37 107.4 . . ?
C39 C37 C32 113.9(12) . . ?
C39 C37 H37 107.4 . . ?
C39 C37 C38 110.0(12) . . ?
C37 C38 H38A 109.5 . . ?
C37 C38 H38B 109.5 . . ?
C37 C38 H38C 109.5 . . ?
H38A C38 H38B 109.5 . . ?
H38A C38 H38C 109.5 . . ?
H38B C38 H38C 109.5 . . ?
C37 C39 H39A 109.5 . . ?
C37 C39 H39B 109.5 . . ?
C37 C39 H39C 109.5 . . ?
H39A C39 H39B 109.5 . . ?
H39A C39 H39C 109.5 . . ?
H39B C39 H39C 109.5 . . ?
C34 C40 H40 106.3 . . ?
C41 C40 C34 109.4(16) . . ?
C41 C40 H40 106.3 . . ?
C41 C40 C42 113.9(15) . . ?
C42 C40 C34 114.1(15) . . ?
C42 C40 H40 106.3 . . ?
C40 C41 H41A 109.5 . . ?
C40 C41 H41B 109.5 . . ?
C40 C41 H41C 109.5 . . ?
H41A C41 H41B 109.5 . . ?
H41A C41 H41C 109.5 . . ?
H41B C41 H41C 109.5 . . ?
C40 C42 H42A 109.5 . . ?
C40 C42 H42B 109.5 . . ?
C40 C42 H42C 109.5 . . ?
H42A C42 H42B 109.5 . . ?
H42A C42 H42C 109.5 . . ?
H42B C42 H42C 109.5 . . ?
C36 C43 H43 107.6 . . ?
C36 C43 C44 112.5(12) . . ?
C36 C43 C45 111.3(12) . . ?
C44 C43 H43 107.6 . . ?
C45 C43 H43 107.6 . . ?
C45 C43 C44 110.0(13) . . ?
C43 C44 H44A 109.5 . . ?
C43 C44 H44B 109.5 . . ?
C43 C44 H44C 109.5 . . ?
H44A C44 H44B 109.5 . . ?
H44A C44 H44C 109.5 . . ?
H44B C44 H44C 109.5 . . ?
C43 C45 H45A 109.5 . . ?
C43 C45 H45B 109.5 . . ?
C43 C45 H45C 109.5 . . ?
H45A C45 H45B 109.5 . . ?
H45A C45 H45C 109.5 . . ?
H45B C45 H45C 109.5 . . ?
C47 C46 Sn2 118.0(9) . . ?
C47 C46 C51 118.2(11) . . ?
C51 C46 Sn2 123.8(8) . . ?
C46 C47 C48 121.3(14) . . ?
C46 C47 C52 122.7(12) . . ?
C48 C47 C52 115.9(13) . . ?
C47 C48 H48 119.7 . . ?
C49 C48 C47 120.5(15) . . ?
C49 C48 H48 119.7 . . ?
C48 C49 C50 119.5(14) . . ?
C48 C49 C55 120(2) . . ?
C48 C49 C255 120(3) . . ?
C50 C49 C55 120(2) . . ?
C50 C49 C255 121(3) . . ?
C49 C50 H50 119.1 . . ?
C49 C50 C51 121.8(15) . . ?
C51 C50 H50 119.1 . . ?
C46 C51 C58 122.9(11) . . ?
C50 C51 C46 118.3(13) . . ?
C50 C51 C58 118.9(13) . . ?
C47 C52 H52 106.7 . . ?
C47 C52 C53 111.6(15) . . ?
C47 C52 C54 114.9(14) . . ?
C53 C52 H52 106.7 . . ?
C53 C52 C54 109.6(13) . . ?
C54 C52 H52 106.7 . . ?
C52 C53 H53A 109.5 . . ?
C52 C53 H53B 109.5 . . ?
C52 C53 H53C 109.5 . . ?
H53A C53 H53B 109.5 . . ?
H53A C53 H53C 109.5 . . ?
H53B C53 H53C 109.5 . . ?
C52 C54 H54A 109.5 . . ?
C52 C54 H54B 109.5 . . ?
C52 C54 H54C 109.5 . . ?
H54A C54 H54B 109.5 . . ?
H54A C54 H54C 109.5 . . ?
H54B C54 H54C 109.5 . . ?
C51 C58 H58 106.9 . . ?
C51 C58 C59 113.3(12) . . ?
C51 C58 C60 113.3(12) . . ?
C59 C58 H58 106.9 . . ?
C60 C58 H58 106.9 . . ?
C60 C58 C59 109.2(11) . . ?
C58 C59 H59A 109.5 . . ?
C58 C59 H59B 109.5 . . ?
C58 C59 H59C 109.5 . . ?
H59A C59 H59B 109.5 . . ?
H59A C59 H59C 109.5 . . ?
H59B C59 H59C 109.5 . . ?
C58 C60 H60A 109.5 . . ?
C58 C60 H60B 109.5 . . ?
C58 C60 H60C 109.5 . . ?
H60A C60 H60B 109.5 . . ?
H60A C60 H60C 109.5 . . ?
H60B C60 H60C 109.5 . . ?
C62 C61 Sn3 116.4(8) . . ?
C66 C61 Sn3 125.9(8) . . ?
C66 C61 C62 117.6(10) . . ?
C61 C62 C67 121.6(10) . . ?
C63 C62 C61 120.0(10) . . ?
C63 C62 C67 118.3(10) . . ?
C62 C63 H63 119.2 . . ?
C64 C63 C62 121.7(11) . . ?
C64 C63 H63 119.2 . . ?
C63 C64 C65 118.8(11) . . ?
C63 C64 C70 120.3(11) . . ?
C65 C64 C70 120.9(11) . . ?
C64 C65 H65 119.3 . . ?
C64 C65 C66 121.5(11) . . ?
C66 C65 H65 119.3 . . ?
C61 C66 C73 121.8(10) . . ?
C65 C66 C61 120.3(10) . . ?
C65 C66 C73 117.7(10) . . ?
C62 C67 H67 107.4 . . ?
C62 C67 C68 111.5(10) . . ?
C62 C67 C69 111.1(10) . . ?
C68 C67 H67 107.4 . . ?
C69 C67 H67 107.4 . . ?
C69 C67 C68 111.8(10) . . ?
C67 C68 H68A 109.5 . . ?
C67 C68 H68B 109.5 . . ?
C67 C68 H68C 109.5 . . ?
H68A C68 H68B 109.5 . . ?
H68A C68 H68C 109.5 . . ?
H68B C68 H68C 109.5 . . ?
C67 C69 H69A 109.5 . . ?
C67 C69 H69B 109.5 . . ?
C67 C69 H69C 109.5 . . ?
H69A C69 H69B 109.5 . . ?
H69A C69 H69C 109.5 . . ?
H69B C69 H69C 109.5 . . ?
C64 C70 H70 107.4 . . ?
C64 C70 C71 111.7(11) . . ?
C71 C70 H70 107.4 . . ?
C72 C70 C64 112.0(13) . . ?
C72 C70 H70 107.4 . . ?
C72 C70 C71 110.5(12) . . ?
C70 C71 H71A 109.5 . . ?
C70 C71 H71B 109.5 . . ?
C70 C71 H71C 109.5 . . ?
H71A C71 H71B 109.5 . . ?
H71A C71 H71C 109.5 . . ?
H71B C71 H71C 109.5 . . ?
C70 C72 H72A 109.5 . . ?
C70 C72 H72B 109.5 . . ?
C70 C72 H72C 109.5 . . ?
H72A C72 H72B 109.5 . . ?
H72A C72 H72C 109.5 . . ?
H72B C72 H72C 109.5 . . ?
C66 C73 H73 107.9 . . ?
C66 C73 C74 112.8(11) . . ?
C66 C73 C75 109.8(11) . . ?
C74 C73 H73 107.9 . . ?
C75 C73 H73 107.9 . . ?
C75 C73 C74 110.3(11) . . ?
C73 C74 H74A 109.5 . . ?
C73 C74 H74B 109.5 . . ?
C73 C74 H74C 109.5 . . ?
H74A C74 H74B 109.5 . . ?
H74A C74 H74C 109.5 . . ?
H74B C74 H74C 109.5 . . ?
C73 C75 H75A 109.5 . . ?
C73 C75 H75B 109.5 . . ?
C73 C75 H75C 109.5 . . ?
H75A C75 H75B 109.5 . . ?
H75A C75 H75C 109.5 . . ?
H75B C75 H75C 109.5 . . ?
C77 C76 Sn3 114.7(9) . . ?
C81 C76 Sn3 125.3(9) . . ?
C81 C76 C77 119.6(11) . . ?
C76 C77 C82 124.9(11) . . ?
C78 C77 C76 117.9(12) . . ?
C78 C77 C82 117.1(12) . . ?
C77 C78 H78 118.9 . . ?
C79 C78 C77 122.2(14) . . ?
C79 C78 H78 118.9 . . ?
C78 C79 C80 118.1(14) . . ?
C78 C79 C85 120.8(16) . . ?
C80 C79 C85 121.1(15) . . ?
C79 C80 H80 118.7 . . ?
C79 C80 C81 122.5(13) . . ?
C81 C80 H80 118.7 . . ?
C76 C81 C80 119.6(13) . . ?
C76 C81 C88 122.5(12) . . ?
C80 C81 C88 117.8(12) . . ?
C77 C82 H82 107.5 . . ?
C77 C82 C83 112.7(11) . . ?
C77 C82 C84 109.7(12) . . ?
C83 C82 H82 107.5 . . ?
C84 C82 H82 107.5 . . ?
C84 C82 C83 111.7(11) . . ?
C82 C83 H83A 109.5 . . ?
C82 C83 H83B 109.5 . . ?
C82 C83 H83C 109.5 . . ?
H83A C83 H83B 109.5 . . ?
H83A C83 H83C 109.5 . . ?
H83B C83 H83C 109.5 . . ?
C82 C84 H84A 109.5 . . ?
C82 C84 H84B 109.5 . . ?
C82 C84 H84C 109.5 . . ?
H84A C84 H84B 109.5 . . ?
H84A C84 H84C 109.5 . . ?
H84B C84 H84C 109.5 . . ?
C79 C85 H85 109.7 . . ?
C79 C85 C86 109.8(16) . . ?
C86 C85 H85 109.7 . . ?
C87 C85 C79 113.3(15) . . ?
C87 C85 H85 109.7 . . ?
C87 C85 C86 104.3(18) . . ?
C85 C86 H86A 109.5 . . ?
C85 C86 H86B 109.5 . . ?
C85 C86 H86C 109.5 . . ?
H86A C86 H86B 109.5 . . ?
H86A C86 H86C 109.5 . . ?
H86B C86 H86C 109.5 . . ?
C85 C87 H87A 109.5 . . ?
C85 C87 H87B 109.5 . . ?
C85 C87 H87C 109.5 . . ?
H87A C87 H87B 109.5 . . ?
H87A C87 H87C 109.5 . . ?
H87B C87 H87C 109.5 . . ?
C81 C88 H88 108.0 . . ?
C81 C88 C89 113.0(11) . . ?
C81 C88 C90 110.8(13) . . ?
C89 C88 H88 108.0 . . ?
C90 C88 H88 108.0 . . ?
C90 C88 C89 108.8(12) . . ?
C88 C89 H89A 109.5 . . ?
C88 C89 H89B 109.5 . . ?
C88 C89 H89C 109.5 . . ?
H89A C89 H89B 109.5 . . ?
H89A C89 H89C 109.5 . . ?
H89B C89 H89C 109.5 . . ?
C88 C90 H90A 109.5 . . ?
C88 C90 H90B 109.5 . . ?
C88 C90 H90C 109.5 . . ?
H90A C90 H90B 109.5 . . ?
H90A C90 H90C 109.5 . . ?
H90B C90 H90C 109.5 . . ?
C92 C91 Sn4 118.6(10) . . ?
C96 C91 Sn4 123.6(10) . . ?
C96 C91 C92 117.7(12) . . ?
C91 C92 C97 122.0(12) . . ?
C93 C92 C91 120.2(13) . . ?
C93 C92 C97 117.7(13) . . ?
C92 C93 H93 119.1 . . ?
C94 C93 C92 121.7(14) . . ?
C94 C93 H93 119.1 . . ?
C93 C94 C100 121.9(14) . . ?
C95 C94 C93 118.3(13) . . ?
C95 C94 C100 119.8(15) . . ?
C94 C95 H95 118.9 . . ?
C94 C95 C96 122.2(14) . . ?
C96 C95 H95 118.9 . . ?
C91 C96 C103 122.7(12) . . ?
C95 C96 C91 119.7(13) . . ?
C95 C96 C103 117.6(12) . . ?
C92 C97 H97 107.5 . . ?
C92 C97 C98 106.4(15) . . ?
C98 C97 H97 107.5 . . ?
C99 C97 C92 114.4(15) . . ?
C99 C97 H97 107.5 . . ?
C99 C97 C98 113.3(18) . . ?
C97 C98 H98A 109.5 . . ?
C97 C98 H98B 109.5 . . ?
C97 C98 H98C 109.5 . . ?
H98A C98 H98B 109.5 . . ?
H98A C98 H98C 109.5 . . ?
H98B C98 H98C 109.5 . . ?
C97 C99 H99A 109.5 . . ?
C97 C99 H99B 109.5 . . ?
C97 C99 H99C 109.5 . . ?
H99A C99 H99B 109.5 . . ?
H99A C99 H99C 109.5 . . ?
H99B C99 H99C 109.5 . . ?
C94 C100 H100 109.0 . . ?
C101 C100 C94 112.0(16) . . ?
C101 C100 H100 109.0 . . ?
C101 C100 C102 109.8(14) . . ?
C102 C100 C94 107.9(17) . . ?
C102 C100 H100 109.0 . . ?
C100 C101 H10A 109.5 . . ?
C100 C101 H10B 109.5 . . ?
C100 C101 H10C 109.5 . . ?
H10A C101 H10B 109.5 . . ?
H10A C101 H10C 109.5 . . ?
H10B C101 H10C 109.5 . . ?
C100 C102 H10D 109.5 . . ?
C100 C102 H10E 109.5 . . ?
C100 C102 H10F 109.5 . . ?
H10D C102 H10E 109.5 . . ?
H10D C102 H10F 109.5 . . ?
H10E C102 H10F 109.5 . . ?
C96 C103 H103 108.0 . . ?
C104 C103 C96 111.4(13) . . ?
C104 C103 H103 108.0 . . ?
C105 C103 C96 112.8(13) . . ?
C105 C103 H103 108.0 . . ?
C105 C103 C104 108.5(13) . . ?
C103 C104 H10G 109.5 . . ?
C103 C104 H10H 109.5 . . ?
C103 C104 H10I 109.5 . . ?
H10G C104 H10H 109.5 . . ?
H10G C104 H10I 109.5 . . ?
H10H C104 H10I 109.5 . . ?
C103 C105 H10J 109.5 . . ?
C103 C105 H10K 109.5 . . ?
C103 C105 H10L 109.5 . . ?
H10J C105 H10K 109.5 . . ?
H10J C105 H10L 109.5 . . ?
H10K C105 H10L 109.5 . . ?
C107 C106 Sn4 124.8(9) . . ?
C107 C106 C111 118.8(12) . . ?
C111 C106 Sn4 116.4(10) . . ?
C106 C107 C112 121.7(11) . . ?
C108 C107 C106 119.3(13) . . ?
C108 C107 C112 119.0(13) . . ?
C107 C108 H108 117.9 . . ?
C107 C108 C109 124.1(15) . . ?
C109 C108 H108 117.9 . . ?
C108 C109 C115 123.4(16) . . ?
C110 C109 C108 114.7(16) . . ?
C110 C109 C115 121.8(17) . . ?
C109 C110 H110 118.1 . . ?
C109 C110 C111 123.7(16) . . ?
C111 C110 H110 118.1 . . ?
C106 C111 C118 123.8(14) . . ?
C110 C111 C106 118.7(14) . . ?
C110 C111 C118 117.4(15) . . ?
C107 C112 H112 106.7 . . ?
C113 C112 C107 112.8(12) . . ?
C113 C112 H112 106.7 . . ?
C113 C112 C114 109.1(12) . . ?
C114 C112 C107 114.2(11) . . ?
C114 C112 H112 106.7 . . ?
C112 C113 H11A 109.5 . . ?
C112 C113 H11B 109.5 . . ?
C112 C113 H11C 109.5 . . ?
H11A C113 H11B 109.5 . . ?
H11A C113 H11C 109.5 . . ?
H11B C113 H11C 109.5 . . ?
C112 C114 H11D 109.5 . . ?
C112 C114 H11E 109.5 . . ?
C112 C114 H11F 109.5 . . ?
H11D C114 H11E 109.5 . . ?
H11D C114 H11F 109.5 . . ?
H11E C114 H11F 109.5 . . ?
C109 C115 H115 108.5 . . ?
C109 C115 C117 111(2) . . ?
C116 C115 C109 110(2) . . ?
C116 C115 H115 108.5 . . ?
C116 C115 C117 110(2) . . ?
C117 C115 H115 108.5 . . ?
C115 C116 H11G 109.5 . . ?
C115 C116 H11H 109.5 . . ?
C115 C116 H11I 109.5 . . ?
H11G C116 H11H 109.5 . . ?
H11G C116 H11I 109.5 . . ?
H11H C116 H11I 109.5 . . ?
C115 C117 H11J 109.5 . . ?
C115 C117 H11K 109.5 . . ?
C115 C117 H11L 109.5 . . ?
H11J C117 H11K 109.5 . . ?
H11J C117 H11L 109.5 . . ?
H11K C117 H11L 109.5 . . ?
C111 C118 H118 105.8 . . ?
C111 C118 C120 110.9(17) . . ?
C119 C118 C111 116.4(17) . . ?
C119 C118 H118 105.8 . . ?
C119 C118 C120 111.2(19) . . ?
C120 C118 H118 105.8 . . ?
C118 C119 H11M 109.5 . . ?
C118 C119 H11N 109.5 . . ?
C118 C119 H11O 109.5 . . ?
H11M C119 H11N 109.5 . . ?
H11M C119 H11O 109.5 . . ?
H11N C119 H11O 109.5 . . ?
C118 C120 H12A 109.5 . . ?
C118 C120 H12B 109.5 . . ?
C118 C120 H12C 109.5 . . ?
H12A C120 H12B 109.5 . . ?
H12A C120 H12C 109.5 . . ?
H12B C120 H12C 109.5 . . ?
C2 C1 Sn1 123.2(19) . . ?
C6 C1 Sn1 115.1(18) . . ?
C6 C1 C2 121(2) . . ?
C1 C2 C7 126(2) . . ?
C3 C2 C1 119(2) . . ?
C3 C2 C7 115(2) . . ?
C2 C3 H3 119.3 . . ?
C2 C3 C4 121(2) . . ?
C4 C3 H3 119.3 . . ?
C3 C4 C5 119(2) . . ?
C3 C4 C10 122(3) . . ?
C5 C4 C10 119(3) . . ?
C4 C5 H5 119.3 . . ?
C4 C5 C6 121(2) . . ?
C6 C5 H5 119.3 . . ?
H57A C57 H57B 109.5 . . ?
H57A C57 H57C 109.5 . . ?
H57B C57 H57C 109.5 . . ?
C55 C57 H57A 109.5 . . ?
C55 C57 H57B 109.5 . . ?
C55 C57 H57C 109.5 . . ?
H56A C56 H56B 109.5 . . ?
H56A C56 H56C 109.5 . . ?
H56B C56 H56C 109.5 . . ?
C55 C56 H56A 109.5 . . ?
C55 C56 H56B 109.5 . . ?
C55 C56 H56C 109.5 . . ?
C49 C55 H55 106.3 . . ?
C57 C55 C49 106(3) . . ?
C57 C55 H55 106.3 . . ?
C56 C55 C49 118(3) . . ?
C56 C55 C57 114(4) . . ?
C56 C55 H55 106.3 . . ?
C1 C6 C5 119(2) . . ?
C1 C6 C13 124(3) . . ?
C5 C6 C13 118(3) . . ?
C2 C7 H7 107.7 . . ?
C2 C7 C8 112(3) . . ?
C2 C7 C9 109(3) . . ?
C8 C7 H7 107.7 . . ?
C8 C7 C9 113(3) . . ?
C9 C7 H7 107.7 . . ?
C7 C8 H8A 109.5 . . ?
C7 C8 H8B 109.5 . . ?
C7 C8 H8C 109.5 . . ?
H8A C8 H8B 109.5 . . ?
H8A C8 H8C 109.5 . . ?
H8B C8 H8C 109.5 . . ?
C7 C9 H9A 109.5 . . ?
C7 C9 H9B 109.5 . . ?
C7 C9 H9C 109.5 . . ?
H9A C9 H9B 109.5 . . ?
H9A C9 H9C 109.5 . . ?
H9B C9 H9C 109.5 . . ?
C4 C10 H10 105.7 . . ?
C11 C10 C4 113(3) . . ?
C11 C10 H10 105.7 . . ?
C12 C10 C4 108(3) . . ?
C12 C10 H10 105.7 . . ?
C12 C10 C11 118(4) . . ?
C10 C11 H11P 109.5 . . ?
C10 C11 H11Q 109.5 . . ?
C10 C11 H11R 109.5 . . ?
H11P C11 H11Q 109.5 . . ?
H11P C11 H11R 109.5 . . ?
H11Q C11 H11R 109.5 . . ?
C10 C12 H12D 109.5 . . ?
C10 C12 H12E 109.5 . . ?
C10 C12 H12F 109.5 . . ?
H12D C12 H12E 109.5 . . ?
H12D C12 H12F 109.5 . . ?
H12E C12 H12F 109.5 . . ?
C6 C13 H13 107.5 . . ?
C6 C13 C14 113(4) . . ?
C6 C13 C15 115(4) . . ?
C14 C13 H13 107.5 . . ?
C14 C13 C15 106(4) . . ?
C15 C13 H13 107.5 . . ?
C13 C14 H14A 109.5 . . ?
C13 C14 H14B 109.5 . . ?
C13 C14 H14C 109.5 . . ?
H14A C14 H14B 109.5 . . ?
H14A C14 H14C 109.5 . . ?
H14B C14 H14C 109.5 . . ?
C13 C15 H15A 109.5 . . ?
C13 C15 H15B 109.5 . . ?
C13 C15 H15C 109.5 . . ?
H15A C15 H15B 109.5 . . ?
H15A C15 H15C 109.5 . . ?
H15B C15 H15C 109.5 . . ?
C202 C201 Sn1 124.2(16) . . ?
C206 C201 Sn1 116.2(16) . . ?
C206 C201 C202 119.1(19) . . ?
C201 C202 C207 122(2) . . ?
C203 C202 C201 120.7(19) . . ?
C203 C202 C207 117(2) . . ?
C202 C203 H203 120.4 . . ?
C202 C203 C204 119.2(19) . . ?
C204 C203 H203 120.4 . . ?
C203 C204 C210 123(2) . . ?
C205 C204 C203 120.8(19) . . ?
C205 C204 C210 116(2) . . ?
C204 C205 H205 120.4 . . ?
C204 C205 C206 119.1(19) . . ?
C206 C205 H205 120.4 . . ?
C201 C206 C205 120.8(19) . . ?
C201 C206 C213 124(3) . . ?
C205 C206 C213 115(3) . . ?
C202 C207 H207 108.0 . . ?
C202 C207 C209 110(3) . . ?
C208 C207 C202 116(3) . . ?
C208 C207 H207 108.0 . . ?
C208 C207 C209 107(3) . . ?
C209 C207 H207 108.0 . . ?
C207 C208 H20A 109.5 . . ?
C207 C208 H20B 109.5 . . ?
C207 C208 H20C 109.5 . . ?
H20A C208 H20B 109.5 . . ?
H20A C208 H20C 109.5 . . ?
H20B C208 H20C 109.5 . . ?
C207 C209 H20D 109.5 . . ?
C207 C209 H20E 109.5 . . ?
C207 C209 H20F 109.5 . . ?
H20D C209 H20E 109.5 . . ?
H20D C209 H20F 109.5 . . ?
H20E C209 H20F 109.5 . . ?
C204 C210 H210 105.7 . . ?
C211 C210 C204 109(3) . . ?
C211 C210 H210 105.7 . . ?
C212 C210 C204 112(3) . . ?
C212 C210 H210 105.7 . . ?
C212 C210 C211 118(4) . . ?
C210 C211 H21A 109.5 . . ?
C210 C211 H21B 109.5 . . ?
C210 C211 H21C 109.5 . . ?
H21A C211 H21B 109.5 . . ?
H21A C211 H21C 109.5 . . ?
H21B C211 H21C 109.5 . . ?
C210 C212 H21D 109.5 . . ?
C210 C212 H21E 109.5 . . ?
C210 C212 H21F 109.5 . . ?
H21D C212 H21E 109.5 . . ?
H21D C212 H21F 109.5 . . ?
H21E C212 H21F 109.5 . . ?
C206 C213 H213 105.0 . . ?
C214 C213 C206 112(4) . . ?
C214 C213 H213 105.0 . . ?
C214 C213 C215 116(4) . . ?
C215 C213 C206 113(3) . . ?
C215 C213 H213 105.0 . . ?
C213 C214 H21G 109.5 . . ?
C213 C214 H21H 109.5 . . ?
C213 C214 H21I 109.5 . . ?
H21G C214 H21H 109.5 . . ?
H21G C214 H21I 109.5 . . ?
H21H C214 H21I 109.5 . . ?
C213 C215 H21J 109.5 . . ?
C213 C215 H21K 109.5 . . ?
C213 C215 H21L 109.5 . . ?
H21J C215 H21K 109.5 . . ?
H21J C215 H21L 109.5 . . ?
H21K C215 H21L 109.5 . . ?
H25A C257 H25B 109.5 . . ?
H25A C257 H25C 109.5 . . ?
H25B C257 H25C 109.5 . . ?
C255 C257 H25A 109.5 . . ?
C255 C257 H25B 109.5 . . ?
C255 C257 H25C 109.5 . . ?
H25D C256 H25E 109.5 . . ?
H25D C256 H25F 109.5 . . ?
H25E C256 H25F 109.5 . . ?
C255 C256 H25D 109.5 . . ?
C255 C256 H25E 109.5 . . ?
C255 C256 H25F 109.5 . . ?
C49 C255 H255 97.7 . . ?
C257 C255 C49 111(4) . . ?
C257 C255 C256 130(6) . . ?
C257 C255 H255 97.7 . . ?
C256 C255 C49 114(4) . . ?
C256 C255 H255 97.7 . . ?

loop_
_geom_bond_atom_site_label_1
_geom_bond_atom_site_label_2
_geom_bond_distance
_geom_bond_site_symmetry_2
_geom_bond_publ_flag
Bi1 Bi2 2.9890(7) . ?
Bi1 Sn1 2.8812(9) . ?
Bi1 Sn2 2.9458(9) . ?
Bi2 Bi3 3.0293(7) . ?
Bi2 Sn3 2.9210(9) . ?
Bi3 Bi4 3.0129(6) . ?
Bi3 Sn2 2.9124(9) . ?
Bi4 Sn3 2.9377(9) . ?
Bi4 Sn4 2.8797(10) . ?
Sn1 H 1.7000 . ?
Sn1 C16 2.177(13) . ?
Sn1 C1 2.24(2) . ?
Sn1 C201 2.19(2) . ?
Sn2 C31 2.202(12) . ?
Sn2 C46 2.167(10) . ?
Sn3 C61 2.183(11) . ?
Sn3 C76 2.201(11) . ?
Sn4 HA 1.7000 . ?
Sn4 C91 2.195(13) . ?
Sn4 C106 2.178(13) . ?
C16 C17 1.417(18) . ?
C16 C21 1.390(17) . ?
C17 C18 1.408(18) . ?
C17 C22 1.510(18) . ?
C18 H18 0.9500 . ?
C18 C19 1.381(18) . ?
C19 C20 1.377(19) . ?
C19 C25 1.52(2) . ?
C20 H20 0.9500 . ?
C20 C21 1.389(17) . ?
C21 C28 1.547(18) . ?
C22 H22 1.0000 . ?
C22 C23 1.514(18) . ?
C22 C24 1.53(2) . ?
C23 H23A 0.9800 . ?
C23 H23B 0.9800 . ?
C23 H23C 0.9800 . ?
C24 H24A 0.9800 . ?
C24 H24B 0.9800 . ?
C24 H24C 0.9800 . ?
C25 H25 1.0000 . ?
C25 C26 1.54(2) . ?
C25 C27 1.48(2) . ?
C26 H26A 0.9800 . ?
C26 H26B 0.9800 . ?
C26 H26C 0.9800 . ?
C27 H27A 0.9800 . ?
C27 H27B 0.9800 . ?
C27 H27C 0.9800 . ?
C28 H28 1.0000 . ?
C28 C29 1.53(2) . ?
C28 C30 1.50(2) . ?
C29 H29A 0.9800 . ?
C29 H29B 0.9800 . ?
C29 H29C 0.9800 . ?
C30 H30A 0.9800 . ?
C30 H30B 0.9800 . ?
C30 H30C 0.9800 . ?
C31 C32 1.403(17) . ?
C31 C36 1.401(18) . ?
C32 C33 1.374(18) . ?
C32 C37 1.524(18) . ?
C33 H33 0.9500 . ?
C33 C34 1.37(2) . ?
C34 C35 1.38(2) . ?
C34 C40 1.52(2) . ?
C35 H35 0.9500 . ?
C35 C36 1.398(19) . ?
C36 C43 1.516(19) . ?
C37 H37 1.0000 . ?
C37 C38 1.53(2) . ?
C37 C39 1.52(2) . ?
C38 H38A 0.9800 . ?
C38 H38B 0.9800 . ?
C38 H38C 0.9800 . ?
C39 H39A 0.9800 . ?
C39 H39B 0.9800 . ?
C39 H39C 0.9800 . ?
C40 H40 1.0000 . ?
C40 C41 1.50(3) . ?
C40 C42 1.51(2) . ?
C41 H41A 0.9800 . ?
C41 H41B 0.9800 . ?
C41 H41C 0.9800 . ?
C42 H42A 0.9800 . ?
C42 H42B 0.9800 . ?
C42 H42C 0.9800 . ?
C43 H43 1.0000 . ?
C43 C44 1.55(2) . ?
C43 C45 1.53(2) . ?
C44 H44A 0.9800 . ?
C44 H44B 0.9800 . ?
C44 H44C 0.9800 . ?
C45 H45A 0.9800 . ?
C45 H45B 0.9800 . ?
C45 H45C 0.9800 . ?
C46 C47 1.381(18) . ?
C46 C51 1.454(18) . ?
C47 C48 1.40(2) . ?
C47 C52 1.49(2) . ?
C48 H48 0.9500 . ?
C48 C49 1.38(2) . ?
C49 C50 1.38(2) . ?
C49 C55 1.54(5) . ?
C49 C255 1.56(8) . ?
C50 H50 0.9500 . ?
C50 C51 1.401(19) . ?
C51 C58 1.49(2) . ?
C52 H52 1.0000 . ?
C52 C53 1.52(2) . ?
C52 C54 1.53(2) . ?
C53 H53A 0.9800 . ?
C53 H53B 0.9800 . ?
C53 H53C 0.9800 . ?
C54 H54A 0.9800 . ?
C54 H54B 0.9800 . ?
C54 H54C 0.9800 . ?
C58 H58 1.0000 . ?
C58 C59 1.535(19) . ?
C58 C60 1.512(17) . ?
C59 H59A 0.9800 . ?
C59 H59B 0.9800 . ?
C59 H59C 0.9800 . ?
C60 H60A 0.9800 . ?
C60 H60B 0.9800 . ?
C60 H60C 0.9800 . ?
C61 C62 1.439(16) . ?
C61 C66 1.406(16) . ?
C62 C63 1.389(16) . ?
C62 C67 1.515(15) . ?
C63 H63 0.9500 . ?
C63 C64 1.382(16) . ?
C64 C65 1.385(17) . ?
C64 C70 1.522(17) . ?
C65 H65 0.9500 . ?
C65 C66 1.400(17) . ?
C66 C73 1.520(16) . ?
C67 H67 1.0000 . ?
C67 C68 1.534(18) . ?
C67 C69 1.524(17) . ?
C68 H68A 0.9800 . ?
C68 H68B 0.9800 . ?
C68 H68C 0.9800 . ?
C69 H69A 0.9800 . ?
C69 H69B 0.9800 . ?
C69 H69C 0.9800 . ?
C70 H70 1.0000 . ?
C70 C71 1.537(19) . ?
C70 C72 1.52(2) . ?
C71 H71A 0.9800 . ?
C71 H71B 0.9800 . ?
C71 H71C 0.9800 . ?
C72 H72A 0.9800 . ?
C72 H72B 0.9800 . ?
C72 H72C 0.9800 . ?
C73 H73 1.0000 . ?
C73 C74 1.557(17) . ?
C73 C75 1.52(2) . ?
C74 H74A 0.9800 . ?
C74 H74B 0.9800 . ?
C74 H74C 0.9800 . ?
C75 H75A 0.9800 . ?
C75 H75B 0.9800 . ?
C75 H75C 0.9800 . ?
C76 C77 1.460(17) . ?
C76 C81 1.356(18) . ?
C77 C78 1.386(18) . ?
C77 C82 1.523(18) . ?
C78 H78 0.9500 . ?
C78 C79 1.38(2) . ?
C79 C80 1.38(2) . ?
C79 C85 1.52(2) . ?
C80 H80 0.9500 . ?
C80 C81 1.395(19) . ?
C81 C88 1.509(19) . ?
C82 H82 1.0000 . ?
C82 C83 1.55(2) . ?
C82 C84 1.538(19) . ?
C83 H83A 0.9800 . ?
C83 H83B 0.9800 . ?
C83 H83C 0.9800 . ?
C84 H84A 0.9800 . ?
C84 H84B 0.9800 . ?
C84 H84C 0.9800 . ?
C85 H85 1.0000 . ?
C85 C86 1.65(3) . ?
C85 C87 1.46(2) . ?
C86 H86A 0.9800 . ?
C86 H86B 0.9800 . ?
C86 H86C 0.9800 . ?
C87 H87A 0.9800 . ?
C87 H87B 0.9800 . ?
C87 H87C 0.9800 . ?
C88 H88 1.0000 . ?
C88 C89 1.54(2) . ?
C88 C90 1.536(19) . ?
C89 H89A 0.9800 . ?
C89 H89B 0.9800 . ?
C89 H89C 0.9800 . ?
C90 H90A 0.9800 . ?
C90 H90B 0.9800 . ?
C90 H90C 0.9800 . ?
C91 C92 1.406(18) . ?
C91 C96 1.401(18) . ?
C92 C93 1.384(19) . ?
C92 C97 1.520(19) . ?
C93 H93 0.9500 . ?
C93 C94 1.38(2) . ?
C94 C95 1.36(2) . ?
C94 C100 1.53(2) . ?
C95 H95 0.9500 . ?
C95 C96 1.399(19) . ?
C96 C103 1.546(18) . ?
C97 H97 1.0000 . ?
C97 C98 1.60(3) . ?
C97 C99 1.45(3) . ?
C98 H98A 0.9800 . ?
C98 H98B 0.9800 . ?
C98 H98C 0.9800 . ?
C99 H99A 0.9800 . ?
C99 H99B 0.9800 . ?
C99 H99C 0.9800 . ?
C100 H100 1.0000 . ?
C100 C101 1.49(3) . ?
C100 C102 1.52(3) . ?
C101 H10A 0.9800 . ?
C101 H10B 0.9800 . ?
C101 H10C 0.9800 . ?
C102 H10D 0.9800 . ?
C102 H10E 0.9800 . ?
C102 H10F 0.9800 . ?
C103 H103 1.0000 . ?
C103 C104 1.51(2) . ?
C103 C105 1.48(2) . ?
C104 H10G 0.9800 . ?
C104 H10H 0.9800 . ?
C104 H10I 0.9800 . ?
C105 H10J 0.9800 . ?
C105 H10K 0.9800 . ?
C105 H10L 0.9800 . ?
C106 C107 1.395(18) . ?
C106 C111 1.40(2) . ?
C107 C108 1.372(19) . ?
C107 C112 1.549(18) . ?
C108 H108 0.9500 . ?
C108 C109 1.40(2) . ?
C109 C110 1.38(2) . ?
C109 C115 1.54(3) . ?
C110 H110 0.9500 . ?
C110 C111 1.40(2) . ?
C111 C118 1.50(2) . ?
C112 H112 1.0000 . ?
C112 C113 1.513(19) . ?
C112 C114 1.529(18) . ?
C113 H11A 0.9800 . ?
C113 H11B 0.9800 . ?
C113 H11C 0.9800 . ?
C114 H11D 0.9800 . ?
C114 H11E 0.9800 . ?
C114 H11F 0.9800 . ?
C115 H115 1.0000 . ?
C115 C116 1.48(3) . ?
C115 C117 1.67(4) . ?
C116 H11G 0.9800 . ?
C116 H11H 0.9800 . ?
C116 H11I 0.9800 . ?
C117 H11J 0.9800 . ?
C117 H11K 0.9800 . ?
C117 H11L 0.9800 . ?
C118 H118 1.0000 . ?
C118 C119 1.45(3) . ?
C118 C120 1.57(3) . ?
C119 H11M 0.9800 . ?
C119 H11N 0.9800 . ?
C119 H11O 0.9800 . ?
C120 H12A 0.9800 . ?
C120 H12B 0.9800 . ?
C120 H12C 0.9800 . ?
C1 C2 1.392(10) . ?
C1 C6 1.391(10) . ?
C2 C3 1.390(10) . ?
C2 C7 1.52(4) . ?
C3 H3 0.9500 . ?
C3 C4 1.391(11) . ?
C4 C5 1.392(11) . ?
C4 C10 1.56(5) . ?
C5 H5 0.9500 . ?
C5 C6 1.393(10) . ?
C57 H57A 0.9800 . ?
C57 H57B 0.9800 . ?
C57 H57C 0.9800 . ?
C57 C55 1.50(2) . ?
C56 H56A 0.9800 . ?
C56 H56B 0.9800 . ?
C56 H56C 0.9800 . ?
C56 C55 1.50(2) . ?
C55 H55 1.0000 . ?
C6 C13 1.51(6) . ?
C7 H7 1.0000 . ?
C7 C8 1.542(16) . ?
C7 C9 1.542(16) . ?
C8 H8A 0.9800 . ?
C8 H8B 0.9800 . ?
C8 H8C 0.9800 . ?
C9 H9A 0.9800 . ?
C9 H9B 0.9800 . ?
C9 H9C 0.9800 . ?
C10 H10 1.0000 . ?
C10 C11 1.542(16) . ?
C10 C12 1.541(16) . ?
C11 H11P 0.9800 . ?
C11 H11Q 0.9800 . ?
C11 H11R 0.9800 . ?
C12 H12D 0.9800 . ?
C12 H12E 0.9800 . ?
C12 H12F 0.9800 . ?
C13 H13 1.0000 . ?
C13 C14 1.542(16) . ?
C13 C15 1.543(16) . ?
C14 H14A 0.9800 . ?
C14 H14B 0.9800 . ?
C14 H14C 0.9800 . ?
C15 H15A 0.9800 . ?
C15 H15B 0.9800 . ?
C15 H15C 0.9800 . ?
C201 C202 1.392(10) . ?
C201 C206 1.392(10) . ?
C202 C203 1.390(10) . ?
C202 C207 1.50(4) . ?
C203 H203 0.9500 . ?
C203 C204 1.391(10) . ?
C204 C205 1.390(11) . ?
C204 C210 1.55(4) . ?
C205 H205 0.9500 . ?
C205 C206 1.393(10) . ?
C206 C213 1.57(5) . ?
C207 H207 1.0000 . ?
C207 C208 1.44(5) . ?
C207 C209 1.61(5) . ?
C208 H20A 0.9800 . ?
C208 H20B 0.9800 . ?
C208 H20C 0.9800 . ?
C209 H20D 0.9800 . ?
C209 H20E 0.9800 . ?
C209 H20F 0.9800 . ?
C210 H210 1.0000 . ?
C210 C211 1.53(5) . ?
C210 C212 1.51(5) . ?
C211 H21A 0.9800 . ?
C211 H21B 0.9800 . ?
C211 H21C 0.9800 . ?
C212 H21D 0.9800 . ?
C212 H21E 0.9800 . ?
C212 H21F 0.9800 . ?
C213 H213 1.0000 . ?
C213 C214 1.543(16) . ?
C213 C215 1.544(16) . ?
C214 H21G 0.9800 . ?
C214 H21H 0.9800 . ?
C214 H21I 0.9800 . ?
C215 H21J 0.9800 . ?
C215 H21K 0.9800 . ?
C215 H21L 0.9800 . ?
C257 H25A 0.9800 . ?
C257 H25B 0.9800 . ?
C257 H25C 0.9800 . ?
C257 C255 1.50(2) . ?
C256 H25D 0.9800 . ?
C256 H25E 0.9800 . ?
C256 H25F 0.9800 . ?
C256 C255 1.50(2) . ?
C255 H255 1.0000 . ?

loop_
_geom_torsion_atom_site_label_1
_geom_torsion_atom_site_label_2
_geom_torsion_atom_site_label_3
_geom_torsion_atom_site_label_4
_geom_torsion
_geom_torsion_site_symmetry_1
_geom_torsion_site_symmetry_2
_geom_torsion_site_symmetry_3
_geom_torsion_site_symmetry_4
_geom_torsion_publ_flag
Sn1 C16 C17 C18 165.0(10) . . . . ?
Sn1 C16 C17 C22 -15.0(17) . . . . ?
Sn1 C16 C21 C20 -163.1(11) . . . . ?
Sn1 C16 C21 C28 17.4(18) . . . . ?
Sn1 C1 C2 C3 171(3) . . . . ?
Sn1 C1 C2 C7 -11(6) . . . . ?
Sn1 C1 C6 C5 -172(3) . . . . ?
Sn1 C1 C6 C13 13(5) . . . . ?
Sn1 C201 C202 C203 -168(3) . . . . ?
Sn1 C201 C202 C207 13(6) . . . . ?
Sn1 C201 C206 C205 172(3) . . . . ?
Sn1 C201 C206 C213 -11(6) . . . . ?
Sn2 C31 C32 C33 179.1(11) . . . . ?
Sn2 C31 C32 C37 -0.5(19) . . . . ?
Sn2 C31 C36 C35 -178.6(10) . . . . ?
Sn2 C31 C36 C43 0.8(17) . . . . ?
Sn2 C46 C47 C48 -174.2(13) . . . . ?
Sn2 C46 C47 C52 8.3(19) . . . . ?
Sn2 C46 C51 C50 172.7(11) . . . . ?
Sn2 C46 C51 C58 -7.0(18) . . . . ?
Sn3 C61 C62 C63 173.3(9) . . . . ?
Sn3 C61 C62 C67 -9.8(14) . . . . ?
Sn3 C61 C66 C65 -173.8(9) . . . . ?
Sn3 C61 C66 C73 10.4(17) . . . . ?
Sn3 C76 C77 C78 170.6(10) . . . . ?
Sn3 C76 C77 C82 -10.7(15) . . . . ?
Sn3 C76 C81 C80 -170.6(9) . . . . ?
Sn3 C76 C81 C88 11.8(17) . . . . ?
Sn4 C91 C92 C93 174.2(11) . . . . ?
Sn4 C91 C92 C97 -9.5(19) . . . . ?
Sn4 C91 C96 C95 -173.6(10) . . . . ?
Sn4 C91 C96 C103 8.4(18) . . . . ?
Sn4 C106 C107 C108 -174.5(12) . . . . ?
Sn4 C106 C107 C112 3.6(19) . . . . ?
Sn4 C106 C111 C110 174.4(18) . . . . ?
Sn4 C106 C111 C118 -4(2) . . . . ?
C16 C17 C18 C19 0(2) . . . . ?
C16 C17 C22 C23 123.8(15) . . . . ?
C16 C17 C22 C24 -111.9(15) . . . . ?
C16 C21 C28 C29 -104.8(15) . . . . ?
C16 C21 C28 C30 132.8(13) . . . . ?
C17 C16 C21 C20 8(2) . . . . ?
C17 C16 C21 C28 -171.6(13) . . . . ?
C17 C18 C19 C20 5(2) . . . . ?
C17 C18 C19 C25 -174.5(14) . . . . ?
C18 C17 C22 C23 -56.2(18) . . . . ?
C18 C17 C22 C24 68.1(16) . . . . ?
C18 C19 C20 C21 -4(2) . . . . ?
C18 C19 C25 C26 -129.5(15) . . . . ?
C18 C19 C25 C27 102.6(18) . . . . ?
C19 C20 C21 C16 -3(2) . . . . ?
C19 C20 C21 C28 176.6(13) . . . . ?
C20 C19 C25 C26 51.0(19) . . . . ?
C20 C19 C25 C27 -77(2) . . . . ?
C20 C21 C28 C29 75.8(17) . . . . ?
C20 C21 C28 C30 -46.6(17) . . . . ?
C21 C16 C17 C18 -6.4(19) . . . . ?
C21 C16 C17 C22 173.6(13) . . . . ?
C22 C17 C18 C19 -179.9(13) . . . . ?
C25 C19 C20 C21 175.9(14) . . . . ?
C31 C32 C33 C34 1(2) . . . . ?
C31 C32 C37 C38 100.4(15) . . . . ?
C31 C32 C37 C39 -135.4(14) . . . . ?
C31 C36 C43 C44 -118.1(15) . . . . ?
C31 C36 C43 C45 117.9(15) . . . . ?
C32 C31 C36 C35 2(2) . . . . ?
C32 C31 C36 C43 -179.0(12) . . . . ?
C32 C33 C34 C35 -2(3) . . . . ?
C32 C33 C34 C40 -179.4(16) . . . . ?
C33 C32 C37 C38 -79.3(16) . . . . ?
C33 C32 C37 C39 45.0(19) . . . . ?
C33 C34 C35 C36 2(2) . . . . ?
C33 C34 C40 C41 -113(2) . . . . ?
C33 C34 C40 C42 118.6(19) . . . . ?
C34 C35 C36 C31 -2(2) . . . . ?
C34 C35 C36 C43 178.4(13) . . . . ?
C35 C34 C40 C41 70(2) . . . . ?
C35 C34 C40 C42 -59(2) . . . . ?
C35 C36 C43 C44 61.3(17) . . . . ?
C35 C36 C43 C45 -62.7(17) . . . . ?
C36 C31 C32 C33 -1(2) . . . . ?
C36 C31 C32 C37 179.2(12) . . . . ?
C37 C32 C33 C34 -179.2(15) . . . . ?
C40 C34 C35 C36 179.9(15) . . . . ?
C46 C47 C48 C49 3(3) . . . . ?
C46 C47 C52 C53 113.4(16) . . . . ?
C46 C47 C52 C54 -121.0(16) . . . . ?
C46 C51 C58 C59 111.0(14) . . . . ?
C46 C51 C58 C60 -123.8(14) . . . . ?
C47 C46 C51 C50 -4(2) . . . . ?
C47 C46 C51 C58 176.5(13) . . . . ?
C47 C48 C49 C50 -7(3) . . . . ?
C47 C48 C49 C55 180(2) . . . . ?
C47 C48 C49 C255 173(3) . . . . ?
C48 C47 C52 C53 -64(2) . . . . ?
C48 C47 C52 C54 61(2) . . . . ?
C48 C49 C50 C51 6(3) . . . . ?
C48 C49 C55 C57 -114(3) . . . . ?
C48 C49 C55 C56 14(4) . . . . ?
C48 C49 C255 C257 136(4) . . . . ?
C48 C49 C255 C256 -67(6) . . . . ?
C49 C50 C51 C46 0(3) . . . . ?
C49 C50 C51 C58 179.4(16) . . . . ?
C50 C49 C55 C57 73(4) . . . . ?
C50 C49 C55 C56 -159(3) . . . . ?
C50 C49 C255 C257 -43(6) . . . . ?
C50 C49 C255 C256 113(5) . . . . ?
C50 C51 C58 C59 -68.7(17) . . . . ?
C50 C51 C58 C60 56.5(18) . . . . ?
C51 C46 C47 C48 3(2) . . . . ?
C51 C46 C47 C52 -174.9(14) . . . . ?
C52 C47 C48 C49 -179.3(18) . . . . ?
C61 C62 C63 C64 0.5(19) . . . . ?
C61 C62 C67 C68 122.8(12) . . . . ?
C61 C62 C67 C69 -111.7(13) . . . . ?
C61 C66 C73 C74 -134.0(12) . . . . ?
C61 C66 C73 C75 102.5(14) . . . . ?
C62 C61 C66 C65 1.6(18) . . . . ?
C62 C61 C66 C73 -174.1(12) . . . . ?
C62 C63 C64 C65 3(2) . . . . ?
C62 C63 C64 C70 -176.8(12) . . . . ?
C63 C62 C67 C68 -60.2(15) . . . . ?
C63 C62 C67 C69 65.3(15) . . . . ?
C63 C64 C65 C66 -4(2) . . . . ?
C63 C64 C70 C71 -59.7(18) . . . . ?
C63 C64 C70 C72 64.9(17) . . . . ?
C64 C65 C66 C61 2(2) . . . . ?
C64 C65 C66 C73 177.5(13) . . . . ?
C65 C64 C70 C71 120.8(14) . . . . ?
C65 C64 C70 C72 -114.6(15) . . . . ?
C65 C66 C73 C74 50.2(17) . . . . ?
C65 C66 C73 C75 -73.3(15) . . . . ?
C66 C61 C62 C63 -2.6(17) . . . . ?
C66 C61 C62 C67 174.3(11) . . . . ?
C67 C62 C63 C64 -176.6(12) . . . . ?
C70 C64 C65 C66 175.7(13) . . . . ?
C76 C77 C78 C79 2(2) . . . . ?
C76 C77 C82 C83 121.0(13) . . . . ?
C76 C77 C82 C84 -113.8(13) . . . . ?
C76 C81 C88 C89 -114.0(14) . . . . ?
C76 C81 C88 C90 123.6(13) . . . . ?
C77 C76 C81 C80 1.9(18) . . . . ?
C77 C76 C81 C88 -175.8(11) . . . . ?
C77 C78 C79 C80 -1(2) . . . . ?
C77 C78 C79 C85 177.7(15) . . . . ?
C78 C77 C82 C83 -60.3(16) . . . . ?
C78 C77 C82 C84 64.9(15) . . . . ?
C78 C79 C80 C81 0(2) . . . . ?
C78 C79 C85 C86 59(2) . . . . ?
C78 C79 C85 C87 -57(3) . . . . ?
C79 C80 C81 C76 0(2) . . . . ?
C79 C80 C81 C88 177.3(13) . . . . ?
C80 C79 C85 C86 -122.8(18) . . . . ?
C80 C79 C85 C87 121(2) . . . . ?
C80 C81 C88 C89 68.3(16) . . . . ?
C80 C81 C88 C90 -54.1(16) . . . . ?
C81 C76 C77 C78 -2.6(18) . . . . ?
C81 C76 C77 C82 176.0(12) . . . . ?
C82 C77 C78 C79 -176.8(14) . . . . ?
C85 C79 C80 C81 -178.5(14) . . . . ?
C91 C92 C93 C94 -1(2) . . . . ?
C91 C92 C97 C98 118.3(16) . . . . ?
C91 C92 C97 C99 -116(2) . . . . ?
C91 C96 C103 C104 -99.7(16) . . . . ?
C91 C96 C103 C105 138.1(14) . . . . ?
C92 C91 C96 C95 4(2) . . . . ?
C92 C91 C96 C103 -174.4(13) . . . . ?
C92 C93 C94 C95 5(2) . . . . ?
C92 C93 C94 C100 -173.1(16) . . . . ?
C93 C92 C97 C98 -65.4(19) . . . . ?
C93 C92 C97 C99 61(2) . . . . ?
C93 C94 C95 C96 -5(2) . . . . ?
C93 C94 C100 C101 70(2) . . . . ?
C93 C94 C100 C102 -51(2) . . . . ?
C94 C95 C96 C91 0(2) . . . . ?
C94 C95 C96 C103 178.4(14) . . . . ?
C95 C94 C100 C101 -107.8(19) . . . . ?
C95 C94 C100 C102 131.3(17) . . . . ?
C95 C96 C103 C104 82.2(17) . . . . ?
C95 C96 C103 C105 -40.0(18) . . . . ?
C96 C91 C92 C93 -3(2) . . . . ?
C96 C91 C92 C97 173.1(14) . . . . ?
C97 C92 C93 C94 -177.6(15) . . . . ?
C100 C94 C95 C96 173.7(16) . . . . ?
C106 C107 C108 C109 1(3) . . . . ?
C106 C107 C112 C113 92.9(16) . . . . ?
C106 C107 C112 C114 -141.7(14) . . . . ?
C106 C111 C118 C119 141(2) . . . . ?
C106 C111 C118 C120 -90(2) . . . . ?
C107 C106 C111 C110 -5(3) . . . . ?
C107 C106 C111 C118 176.2(17) . . . . ?
C107 C108 C109 C110 -7(4) . . . . ?
C107 C108 C109 C115 172(2) . . . . ?
C108 C107 C112 C113 -89.0(17) . . . . ?
C108 C107 C112 C114 36.3(19) . . . . ?
C108 C109 C110 C111 7(4) . . . . ?
C108 C109 C115 C116 120(2) . . . . ?
C108 C109 C115 C117 -118(3) . . . . ?
C109 C110 C111 C106 -1(4) . . . . ?
C109 C110 C111 C118 178(2) . . . . ?
C110 C109 C115 C116 -62(3) . . . . ?
C110 C109 C115 C117 61(3) . . . . ?
C110 C111 C118 C119 -37(3) . . . . ?
C110 C111 C118 C120 91(2) . . . . ?
C111 C106 C107 C108 5(2) . . . . ?
C111 C106 C107 C112 -176.7(14) . . . . ?
C112 C107 C108 C109 -177.1(19) . . . . ?
C115 C109 C110 C111 -172(3) . . . . ?
C1 C2 C3 C4 1(5) . . . . ?
C1 C2 C7 C8 -131(4) . . . . ?
C1 C2 C7 C9 104(4) . . . . ?
C1 C6 C13 C14 -126(5) . . . . ?
C1 C6 C13 C15 112(5) . . . . ?
C2 C1 C6 C5 1(6) . . . . ?
C2 C1 C6 C13 -174(4) . . . . ?
C2 C3 C4 C5 1(5) . . . . ?
C2 C3 C4 C10 -177(3) . . . . ?
C3 C2 C7 C8 47(4) . . . . ?
C3 C2 C7 C9 -78(4) . . . . ?
C3 C4 C5 C6 -1(5) . . . . ?
C3 C4 C10 C11 35(5) . . . . ?
C3 C4 C10 C12 -97(4) . . . . ?
C4 C5 C6 C1 0(5) . . . . ?
C4 C5 C6 C13 176(3) . . . . ?
C5 C4 C10 C11 -143(4) . . . . ?
C5 C4 C10 C12 85(5) . . . . ?
C5 C6 C13 C14 58(5) . . . . ?
C5 C6 C13 C15 -64(5) . . . . ?
C55 C49 C50 C51 179(2) . . . . ?
C6 C1 C2 C3 -2(6) . . . . ?
C6 C1 C2 C7 176(4) . . . . ?
C7 C2 C3 C4 -178(3) . . . . ?
C10 C4 C5 C6 177(3) . . . . ?
C201 C202 C203 C204 -5(5) . . . . ?
C201 C202 C207 C208 -119(4) . . . . ?
C201 C202 C207 C209 120(4) . . . . ?
C201 C206 C213 C214 -106(5) . . . . ?
C201 C206 C213 C215 121(5) . . . . ?
C202 C201 C206 C205 -1(6) . . . . ?
C202 C201 C206 C213 177(4) . . . . ?
C202 C203 C204 C205 4(5) . . . . ?
C202 C203 C204 C210 -176(4) . . . . ?
C203 C202 C207 C208 61(5) . . . . ?
C203 C202 C207 C209 -60(4) . . . . ?
C203 C204 C205 C206 0(5) . . . . ?
C203 C204 C210 C211 -114(4) . . . . ?
C203 C204 C210 C212 18(6) . . . . ?
C204 C205 C206 C201 -1(5) . . . . ?
C204 C205 C206 C213 -179(3) . . . . ?
C205 C204 C210 C211 66(5) . . . . ?
C205 C204 C210 C212 -162(4) . . . . ?
C205 C206 C213 C214 71(5) . . . . ?
C205 C206 C213 C215 -62(5) . . . . ?
C206 C201 C202 C203 4(6) . . . . ?
C206 C201 C202 C207 -176(4) . . . . ?
C207 C202 C203 C204 174(3) . . . . ?
C210 C204 C205 C206 179(3) . . . . ?
C255 C49 C50 C51 -175(3) . . . . ?
